data_7705850
loop_
_publ_author_name
'Konarev, Dmitri V.'
'Kuzmin, Alexey V.'
'Shestakov, Alexander F.'
'Rompanen, Ivan A.'
'Lyubovskaya, Rimma N.'

_publ_section_title
;
 Reaction of Ga<sup>III</sup>ClPc, Sn<sup>IV</sup>Cl<sub>2</sub>TPP and
 B<sup>III</sup>ClSubPc with cyanide anions: reduction of macrocycles
 <i>vs.</i> formation of cyano-containing macrocyclic anions.
;
_journal_issue 46
_journal_name_full 'Dalton transactions (Cambridge, England : 2003)'
_journal_page_first 16801
_journal_page_last 16812
_journal_paper_doi 10.1039/d0dt03404e
_journal_volume 49
_journal_year 2020
_chemical_formula_moiety 'C18 H35 K N2 O6, C18 H34 K N2 O6, 2(C6 H4 Cl2), C54 H24 B2 N18, 1[C6H4Cl2]'
_chemical_formula_sum 'C108 H114 B2 Cl6 K2 N22 O12'
_chemical_formula_weight 2224.73
_space_group_crystal_system triclinic
_space_group_IT_number 2
_space_group_name_Hall '-P 1'
_space_group_name_H-M_alt 'P -1'
_atom_sites_solution_hydrogens geom
_atom_sites_solution_primary dual
_audit_creation_date 2020-09-19
_audit_creation_method
;
Olex2 1.3
(compiled 2020.07.31 svn.rc2a77460 for OlexSys, GUI svn.r6145)
;
_audit_update_record
;
2020-09-19 deposited with the CCDC.	2020-10-21 downloaded from the CCDC.
;
_cell_angle_alpha 97.018(2)
_cell_angle_beta 91.803(2)
_cell_angle_gamma 104.868(2)
_cell_formula_units_Z 2
_cell_length_a 14.4390(2)
_cell_length_b 15.2417(3)
_cell_length_c 25.1736(6)
_cell_measurement_reflns_used 29492
_cell_measurement_temperature 124(7)
_cell_measurement_theta_max 29.1170
_cell_measurement_theta_min 1.9470
_cell_volume 5303.07(19)
_computing_cell_refinement 'CrysAlisPro 1.171.39.46 (Rigaku OD, 2018)'
_computing_data_collection 'CrysAlisPro 1.171.39.46 (Rigaku OD, 2018)'
_computing_data_reduction 'CrysAlisPro 1.171.39.46 (Rigaku OD, 2018)'
_computing_molecular_graphics 'Olex2 1.3 (Dolomanov et al., 2009)'
_computing_publication_material 'Olex2 1.3 (Dolomanov et al., 2009)'
_computing_structure_refinement 'SHELXL 2018/3 (Sheldrick, 2015)'
_computing_structure_solution 'SHELXT  (Sheldrick, 2015)'
_diffrn_ambient_environment N~2~
_diffrn_ambient_temperature 124(7)
_diffrn_detector 'CCD plate'
_diffrn_detector_area_resol_mean 10.4566
_diffrn_detector_type AtlasS2
_diffrn_measured_fraction_theta_full 0.998
_diffrn_measured_fraction_theta_max 0.879
_diffrn_measurement_details
;
List of Runs (angles in degrees, time in seconds):

  # Type    Start    End  Width  t~exp~   \w     \q     \k     \f   Frames
#--------------------------------------------------------------------------
  1  \w     38.00 102.00   1.00   50.00    --   11.89 178.00 -60.00   64
  2  \w     38.00  74.00   1.00   50.00    --   11.89-132.00 114.00   36
  3  \w    -82.00  69.00   1.00   50.00    --  -12.20   0.00 150.00  151
  4  \w    -83.00  14.00   1.00   50.00    --  -12.20 -37.00 -30.00   97
  5  \w    -25.00  30.00   1.00   50.00    --  -12.20 -99.00-120.00   55
  6  \w    -74.00 -22.00   1.00   50.00    --  -12.20 132.00-123.41   52
  7  \w    -94.00  34.00   1.00   50.00    --  -12.20 -19.00  60.00  128
  8  \w    -73.00 -33.00   1.00   50.00    --  -12.20 130.00 148.35   40
;
_diffrn_measurement_device 'four-circle diffractometer'
_diffrn_measurement_device_type 'Xcalibur, AtlasS2, Gemini'
_diffrn_measurement_method '\w scans'
_diffrn_orient_matrix_type 'CrysAlisPro convention (1999,Acta A55,543-557)'
_diffrn_orient_matrix_UB_11 -0.0098693000
_diffrn_orient_matrix_UB_12 -0.0301393000
_diffrn_orient_matrix_UB_13 -0.0244909000
_diffrn_orient_matrix_UB_21 -0.0116052000
_diffrn_orient_matrix_UB_22 -0.0380720000
_diffrn_orient_matrix_UB_23 0.0144712000
_diffrn_orient_matrix_UB_31 -0.0486034000
_diffrn_orient_matrix_UB_32 0.0018411000
_diffrn_orient_matrix_UB_33 -0.0004345000
_diffrn_radiation_monochromator graphite
_diffrn_radiation_probe x-ray
_diffrn_radiation_type 'Mo K\a'
_diffrn_radiation_wavelength 0.71073
_diffrn_reflns_av_R_equivalents 0.0286
_diffrn_reflns_av_unetI/netI 0.0388
_diffrn_reflns_Laue_measured_fraction_full 0.998
_diffrn_reflns_Laue_measured_fraction_max 0.879
_diffrn_reflns_limit_h_max 19
_diffrn_reflns_limit_h_min -17
_diffrn_reflns_limit_k_max 20
_diffrn_reflns_limit_k_min -20
_diffrn_reflns_limit_l_max 31
_diffrn_reflns_limit_l_min -33
_diffrn_reflns_number 92838
_diffrn_reflns_point_group_measured_fraction_full 0.998
_diffrn_reflns_point_group_measured_fraction_max 0.879
_diffrn_reflns_theta_full 25.242
_diffrn_reflns_theta_max 29.686
_diffrn_reflns_theta_min 1.628
_diffrn_source 'fine-focus sealed X-ray tube'
_diffrn_source_type 'Enhance (Mo) X-ray Source'
_exptl_absorpt_coefficient_mu 0.314
_exptl_absorpt_correction_T_max 1.00000
_exptl_absorpt_correction_T_min 0.99662
_exptl_absorpt_correction_type multi-scan
_exptl_absorpt_process_details
;
CrysAlisPro 1.171.39.46 (Rigaku Oxford Diffraction, 2018)
Empirical absorption correction using spherical harmonics,
 implemented in SCALE3 ABSPACK scaling algorithm.
;
_exptl_crystal_colour 'metallic dark black'
_exptl_crystal_colour_lustre metallic
_exptl_crystal_colour_modifier dark
_exptl_crystal_colour_primary black
_exptl_crystal_density_diffrn 1.393
_exptl_crystal_description block
_exptl_crystal_F_000 2324
_exptl_crystal_recrystallization_method 'The material was recrystallised from hexane by solvent layering'
_exptl_crystal_size_max 0.3
_exptl_crystal_size_mid 0.2
_exptl_crystal_size_min 0.2
_refine_diff_density_max 1.456
_refine_diff_density_min -1.116
_refine_diff_density_rms 0.090
_refine_ls_extinction_method none
_refine_ls_goodness_of_fit_ref 1.015
_refine_ls_hydrogen_treatment constr
_refine_ls_matrix_type full
_refine_ls_number_parameters 1316
_refine_ls_number_reflns 26413
_refine_ls_number_restraints 8
_refine_ls_restrained_S_all 1.015
_refine_ls_R_factor_all 0.1097
_refine_ls_R_factor_gt 0.0795
_refine_ls_shift/su_max 0.001
_refine_ls_shift/su_mean 0.000
_refine_ls_structure_factor_coef Fsqd
_refine_ls_weighting_details 'w=1/[\s^2^(Fo^2^)+(0.1322P)^2^+7.4613P] where P=(Fo^2^+2Fc^2^)/3'
_refine_ls_weighting_scheme calc
_refine_ls_wR_factor_gt 0.2243
_refine_ls_wR_factor_ref 0.2494
_reflns_Friedel_coverage 0.000
_reflns_number_gt 18531
_reflns_number_total 26413
_reflns_threshold_expression 'I > 2\s(I)'
_cod_data_source_file d0dt03404e2.cif
_cod_data_source_block exp_1252_int1
_cod_database_code 7705850
_shelx_shelxl_version_number 2018/3
_shelx_space_group_comment
;
The symmetry employed for this shelxl refinement is uniquely defined
by the following loop, which should always be used as a source of
symmetry information in preference to the above space-group names.
They are only intended as comments.
;
_shelx_estimated_absorpt_t_max 0.940
_shelx_estimated_absorpt_t_min 0.912
_reflns_odcompleteness_completeness 99.95
_reflns_odcompleteness_iscentric 1
_reflns_odcompleteness_theta 26.32
_olex2_refinement_description
;
1. Fixed Uiso
 At 1.2 times of:
  All C(H) groups, All C(H,H) groups, All N(H) groups
2. Restrained distances
 C12A-C101 \\sim C102-C101
 with sigma of 0.02
 C107-C102 \\sim C17A-C12A
 with sigma of 0.02
 C108-C107 \\sim C17A-C108
 with sigma of 0.02
 C103-C102 \\sim C13A-C12A
 with sigma of 0.02
 C14A-C13A \\sim C104-C103
 with sigma of 0.02
 C105-C104 \\sim C15A-C14A
 with sigma of 0.02
 C16A-C15A \\sim C106-C105
 with sigma of 0.02
 C107-C106 \\sim C17A-C16A
 with sigma of 0.02
3. Uiso/Uaniso restraints and constraints
Uanis(C12A) = Uanis(C102)
Uanis(C13A) = Uanis(C103)
Uanis(C14A) = Uanis(C104)
Uanis(C15A) = Uanis(C105)
Uanis(C106) = Uanis(C16A)
Uanis(C17A) = Uanis(C107)
4. Others
 Sof(C17A)=Sof(C16A)=Sof(H16A)=Sof(C15A)=Sof(H15A)=Sof(C14A)=Sof(H14A)=
 Sof(C13A)=Sof(H13A)=Sof(C12A)=1-FVAR(1)
 Sof(C102)=Sof(C103)=Sof(H103)=Sof(C104)=Sof(H10A)=Sof(C105)=Sof(H105)=
 Sof(C106)=Sof(H10B)=Sof(C107)=FVAR(1)
5.a Secondary CH2 refined with riding coordinates:
 C301(H30A,H30B), C302(H30C,H30D), C303(H30E,H30F), C304(H30G,H30H), C305(H30I,
 H30J), C306(H30K,H30L), C307(H30M,H30N), C308(H30O,H30P), C309(H30Q,H30R),
 C310(H31A,H31B), C311(H31C,H31D), C312(H31E,H31F), C313(H31G,H31H), C314(H31I,
 H31J), C315(H31K,H31L), C316(H31M,H31N), C317(H31O,H31P), C318(H31Q,H31R),
 C401(H40A,H40B), C402(H40C,H40D), C403(H40E,H40F), C404(H40G,H40H), C405(H40I,
 H40J), C406(H40K,H40L), C407(H40M,H40N), C408(H40O,H40P), C409(H40Q,H40R),
 C410(H41A,H41B), C411(H41C,H41D), C412(H41E,H41F), C413(H41G,H41H), C414(H41I,
 H41J), C415(H41K,H41L), C416(H41M,H41N), C417(H41O,H41P), C418(H41Q,H41R)
5.b Aromatic/amide H refined with riding coordinates:
 N102(H102), N104(H104), N106(H106), N202(H202), N204(H204), N206(H206),
 C53(H53), C54(H54), C55(H55), C56(H56), C63(H63), C64(H64), C65(H65), C66(H66),
  C103(H103), C104(H10A), C105(H105), C106(H10B), C111(H111), C112(H112),
 C113(H113), C114(H114), C119(H119), C120(H120), C121(H121), C122(H122),
 C203(H203), C204(H20A), C205(H205), C206(H20B), C211(H211), C212(H212),
 C213(H213), C214(H214), C219(H219), C220(H220), C221(H221), C222(H222),
 C16A(H16A), C15A(H15A), C14A(H14A), C13A(H13A)
;
_smtbx_masks_void_probe_radius 1.5
_smtbx_masks_void_truncation_radius 1.3
_olex2_exptl_crystal_mounting_method 'The crystal was mounted on a mylar loop oil'
_olex2_submission_special_instructions 'No special instructions were received'
_oxdiff_exptl_absorpt_empirical_details
;
Empirical correction (ABSPACK) includes:
- Absorption correction using spherical harmonics
- Frame scaling
;
_oxdiff_exptl_absorpt_empirical_full_max 1.034
_oxdiff_exptl_absorpt_empirical_full_min 0.972

loop_
_space_group_symop_operation_xyz
'x, y, z'
'-x, -y, -z'

loop_
_atom_site_label
_atom_site_type_symbol
_atom_site_fract_x
_atom_site_fract_y
_atom_site_fract_z
_atom_site_U_iso_or_equiv
_atom_site_adp_type
_atom_site_occupancy
_atom_site_site_symmetry_order
_atom_site_calc_flag
_atom_site_refinement_flags_posn
_atom_site_refinement_flags_adp
_atom_site_refinement_flags_occupancy
_atom_site_disorder_assembly
_atom_site_disorder_group
K301 K 0.89700(5) 0.76666(5) 0.49885(3) 0.03267(15) Uani 1 1 d . . . . .
K401 K 0.82577(5) 0.31998(5) 0.02641(3) 0.03224(15) Uani 1 1 d . . . . .
Cl51 Cl 0.84611(12) 0.36819(10) 0.76701(6) 0.0849(4) Uani 1 1 d . . . . .
Cl52 Cl 1.06170(13) 0.36916(10) 0.75035(6) 0.0873(4) Uani 1 1 d . . . . .
Cl61 Cl 0.76217(8) 0.77053(8) 0.24107(4) 0.0597(3) Uani 1 1 d . . . . .
Cl62 Cl 0.93804(8) 0.80089(9) 0.16850(5) 0.0658(3) Uani 1 1 d . . . . .
O301 O 0.94338(19) 0.82705(19) 0.60957(10) 0.0475(6) Uani 1 1 d . . . . .
O302 O 1.05584(19) 0.7254(2) 0.54937(13) 0.0562(7) Uani 1 1 d . . . . .
O303 O 0.84374(16) 0.91964(16) 0.46814(10) 0.0368(5) Uani 1 1 d . . . . .
O304 O 0.98788(17) 0.85936(16) 0.41365(10) 0.0388(5) Uani 1 1 d . . . . .
O305 O 0.72229(16) 0.65511(17) 0.51973(9) 0.0383(5) Uani 1 1 d . . . . .
O306 O 0.84208(18) 0.58402(17) 0.44985(10) 0.0429(6) Uani 1 1 d . . . . .
O401 O 0.8342(2) 0.51232(17) 0.02925(11) 0.0472(6) Uani 1 1 d . . . . .
O402 O 0.9704(2) 0.4594(2) 0.08974(11) 0.0540(7) Uani 1 1 d . . . . .
O403 O 0.64265(18) 0.25147(17) 0.05781(11) 0.0468(6) Uani 1 1 d . . . . .
O404 O 0.79048(18) 0.17936(18) 0.09117(10) 0.0428(6) Uani 1 1 d . . . . .
O405 O 0.76191(17) 0.25925(17) -0.08038(9) 0.0379(5) Uani 1 1 d . . . . .
O406 O 0.93723(17) 0.22965(18) -0.04332(11) 0.0451(6) Uani 1 1 d . . . . .
N101 N 0.58320(19) 0.21081(17) 0.37518(9) 0.0288(5) Uani 1 1 d . . . . .
N102 N 0.56431(17) 0.35634(17) 0.41287(9) 0.0260(5) Uani 1 1 d . . . . .
H102 H 0.566911 0.395674 0.440823 0.031 Uiso 1 1 calc R U . . .
N103 N 0.51190(18) 0.29734(16) 0.31913(9) 0.0279(5) Uani 1 1 d . . . . .
N104 N 0.36163(17) 0.21296(16) 0.27252(9) 0.0232(5) Uani 1 1 d . . . . .
H104 H 0.303609 0.211614 0.262779 0.028 Uiso 1 1 calc R U . . .
N105 N 0.48036(16) 0.13206(15) 0.29585(9) 0.0206(4) Uani 1 1 d . . . . .
N106 N 0.49844(17) 0.04958(16) 0.36920(10) 0.0267(5) Uani 1 1 d . . . . .
H106 H 0.479951 0.000116 0.383556 0.032 Uiso 1 1 calc R U . . .
N107 N 0.7317(4) 0.0602(5) 0.3642(3) 0.1070(18) Uani 1 1 d . . . . .
N108 N 0.7306(3) 0.2375(4) 0.27112(17) 0.0783(13) Uani 1 1 d . . . . .
N109 N 0.7157(3) 0.4773(4) 0.3365(2) 0.0875(15) Uani 1 1 d . . . . .
N201 N 0.28275(19) 0.19463(16) 0.09147(9) 0.0292(5) Uani 1 1 d . . . . .
N202 N 0.37253(18) 0.34247(16) 0.07506(10) 0.0279(5) Uani 1 1 d . . . . .
H202 H 0.390933 0.380730 0.052637 0.033 Uiso 1 1 calc R U . . .
N203 N 0.39342(18) 0.29082(16) 0.16255(9) 0.0260(5) Uani 1 1 d . . . . .
N204 N 0.50883(16) 0.22178(15) 0.19852(9) 0.0222(4) Uani 1 1 d . . . . .
H204 H 0.567338 0.227354 0.209461 0.027 Uiso 1 1 calc R U . . .
N205 N 0.35249(16) 0.12492(15) 0.16022(9) 0.0216(4) Uani 1 1 d . . . . .
N206 N 0.30250(17) 0.03893(16) 0.07285(9) 0.0257(5) Uani 1 1 d . . . . .
H206 H 0.302941 -0.008187 0.050360 0.031 Uiso 1 1 calc R U . . .
N207 N 0.0637(3) 0.0294(3) 0.07903(19) 0.0708(11) Uani 1 1 d . . . . .
N208 N 0.1502(3) 0.2125(2) 0.20478(15) 0.0543(8) Uani 1 1 d . . . . .
N209 N 0.2811(3) 0.4697(2) 0.16658(15) 0.0519(8) Uani 1 1 d . . . . .
N301 N 0.76192(19) 0.8501(2) 0.56398(11) 0.0370(6) Uani 1 1 d . . . . .
N302 N 1.0369(2) 0.6855(2) 0.43276(16) 0.0541(9) Uani 1 1 d . . . . .
N401 N 0.6631(2) 0.37705(19) -0.02299(13) 0.0401(6) Uani 1 1 d . . . . .
N402 N 0.9901(2) 0.2690(3) 0.07444(14) 0.0539(9) Uani 1 1 d . . . . .
C51 C 0.9295(3) 0.4669(3) 0.75460(16) 0.0545(10) Uani 1 1 d . . . . .
C52 C 1.0235(3) 0.4674(3) 0.74633(16) 0.0546(10) Uani 1 1 d . . . . .
C53 C 1.0881(3) 0.5452(4) 0.73527(18) 0.0603(11) Uani 1 1 d . . . . .
H53 H 1.151130 0.545071 0.728667 0.072 Uiso 1 1 calc R U . . .
C54 C 1.0568(4) 0.6247(3) 0.73417(18) 0.0640(12) Uani 1 1 d . . . . .
H54 H 1.099272 0.678676 0.727302 0.077 Uiso 1 1 calc R U . . .
C55 C 0.9632(4) 0.6224(3) 0.74329(18) 0.0587(11) Uani 1 1 d . . . . .
H55 H 0.942465 0.675101 0.742090 0.070 Uiso 1 1 calc R U . . .
C56 C 0.9003(4) 0.5452(3) 0.75397(17) 0.0596(11) Uani 1 1 d . . . . .
H56 H 0.837429 0.545389 0.760870 0.072 Uiso 1 1 calc R U . . .
C61 C 0.8295(3) 0.8808(3) 0.23564(14) 0.0436(8) Uani 1 1 d . . . . .
C62 C 0.9080(3) 0.8933(3) 0.20402(15) 0.0463(9) Uani 1 1 d . . . . .
C63 C 0.9636(3) 0.9821(3) 0.19982(18) 0.0545(10) Uani 1 1 d . . . . .
H63 H 1.016211 0.991240 0.178815 0.065 Uiso 1 1 calc R U . . .
C64 C 0.9389(4) 1.0544(3) 0.22709(18) 0.0634(13) Uani 1 1 d . . . . .
H64 H 0.975914 1.113524 0.225265 0.076 Uiso 1 1 calc R U . . .
C65 C 0.8591(4) 1.0415(3) 0.25773(18) 0.0631(12) Uani 1 1 d . . . . .
H65 H 0.841664 1.091879 0.274989 0.076 Uiso 1 1 calc R U . . .
C66 C 0.8053(3) 0.9531(3) 0.26251(16) 0.0553(10) Uani 1 1 d . . . . .
H66 H 0.753309 0.944033 0.283981 0.066 Uiso 1 1 calc R U . . .
C101 C 0.5782(3) 0.1237(2) 0.39232(12) 0.0390(8) Uani 1 1 d D . . . .
C102 C 0.5844(17) 0.1432(7) 0.4516(3) 0.025(2) Uani 0.727(9) 1 d D . P A 1
C103 C 0.5866(9) 0.0882(9) 0.4916(4) 0.030(2) Uani 0.727(9) 1 d D . P A 1
H103 H 0.586935 0.027302 0.482345 0.036 Uiso 0.727(9) 1 calc R U P A 1
C104 C 0.5884(6) 0.1229(5) 0.5446(4) 0.0396(19) Uani 0.727(9) 1 d D . P A 1
H10A H 0.592382 0.086595 0.571220 0.047 Uiso 0.727(9) 1 calc R U P A 1
C105 C 0.5842(5) 0.2139(4) 0.5582(2) 0.0404(13) Uani 0.727(9) 1 d D . P A 1
H105 H 0.583438 0.237007 0.594097 0.048 Uiso 0.727(9) 1 calc R U P A 1
C106 C 0.5812(4) 0.2699(3) 0.51879(17) 0.0329(11) Uani 0.727(9) 1 d D . P A 1
H10B H 0.577811 0.329937 0.527906 0.039 Uiso 0.727(9) 1 calc R U P A 1
C107 C 0.5835(4) 0.2340(5) 0.4655(2) 0.0253(13) Uani 0.727(9) 1 d D . P A 1
C108 C 0.58144(19) 0.2766(2) 0.41604(11) 0.0251(5) Uani 1 1 d D . . . .
C109 C 0.5414(3) 0.3739(2) 0.36107(13) 0.0402(8) Uani 1 1 d . . . . .
C110 C 0.4613(3) 0.4212(2) 0.35814(12) 0.0338(7) Uani 1 1 d . . . . .
C111 C 0.4495(3) 0.5016(2) 0.38618(14) 0.0442(9) Uani 1 1 d . . . . .
H111 H 0.496340 0.537407 0.411656 0.053 Uiso 1 1 calc R U . . .
C112 C 0.3662(3) 0.5269(3) 0.37520(16) 0.0505(10) Uani 1 1 d . . . . .
H112 H 0.358303 0.581437 0.392880 0.061 Uiso 1 1 calc R U . . .
C113 C 0.2942(3) 0.4730(3) 0.33852(16) 0.0502(10) Uani 1 1 d . . . . .
H113 H 0.238696 0.491432 0.332294 0.060 Uiso 1 1 calc R U . . .
C114 C 0.3046(3) 0.3913(2) 0.31090(13) 0.0379(7) Uani 1 1 d . . . . .
H114 H 0.256477 0.354263 0.286494 0.045 Uiso 1 1 calc R U . . .
C115 C 0.3888(2) 0.3673(2) 0.32110(12) 0.0297(6) Uani 1 1 d . . . . .
C116 C 0.4182(2) 0.28436(19) 0.30024(11) 0.0257(6) Uani 1 1 d . . . . .
C117 C 0.40074(18) 0.13436(18) 0.25843(10) 0.0205(5) Uani 1 1 d . . . . .
C118 C 0.32776(19) 0.04524(18) 0.26393(10) 0.0213(5) Uani 1 1 d . . . . .
C119 C 0.23647(19) 0.00671(19) 0.23869(11) 0.0242(5) Uani 1 1 d . . . . .
H119 H 0.210891 0.036892 0.214362 0.029 Uiso 1 1 calc R U . . .
C120 C 0.1849(2) -0.0776(2) 0.25075(12) 0.0281(6) Uani 1 1 d . . . . .
H120 H 0.123984 -0.104305 0.234122 0.034 Uiso 1 1 calc R U . . .
C121 C 0.2223(2) -0.1234(2) 0.28737(12) 0.0318(6) Uani 1 1 d . . . . .
H121 H 0.187300 -0.180992 0.293877 0.038 Uiso 1 1 calc R U . . .
C122 C 0.3118(2) -0.0834(2) 0.31420(13) 0.0315(6) Uani 1 1 d . . . . .
H122 H 0.336247 -0.112327 0.339684 0.038 Uiso 1 1 calc R U . . .
C123 C 0.36356(19) 0.00093(19) 0.30184(11) 0.0241(5) Uani 1 1 d . . . . .
C124 C 0.45601(19) 0.06148(19) 0.32556(11) 0.0230(5) Uani 1 1 d . . . . .
C125 C 0.6665(4) 0.0916(4) 0.3763(2) 0.0731(14) Uani 1 1 d . . . . .
C126 C 0.6531(2) 0.2330(2) 0.28657(11) 0.0299(6) Uani 1 1 d . . . . .
C127 C 0.6421(3) 0.4346(3) 0.34642(18) 0.0571(10) Uani 1 1 d . . . . .
C201 C 0.2476(3) 0.1042(2) 0.06113(12) 0.0333(7) Uani 1 1 d . . . . .
C202 C 0.2561(2) 0.1235(2) 0.00360(11) 0.0279(6) Uani 1 1 d . . . . .
C203 C 0.2294(2) 0.0639(2) -0.04383(12) 0.0359(7) Uani 1 1 d . . . . .
H203 H 0.202026 0.001726 -0.043535 0.043 Uiso 1 1 calc R U . . .
C204 C 0.2447(2) 0.1001(2) -0.09156(12) 0.0365(7) Uani 1 1 d . . . . .
H20A H 0.226290 0.061865 -0.123933 0.044 Uiso 1 1 calc R U . . .
C205 C 0.2872(3) 0.1925(2) -0.09175(13) 0.0385(7) Uani 1 1 d . . . . .
H205 H 0.296448 0.215424 -0.124325 0.046 Uiso 1 1 calc R U . . .
C206 C 0.3161(2) 0.2512(2) -0.04460(12) 0.0342(7) Uani 1 1 d . . . . .
H20B H 0.346852 0.312709 -0.044972 0.041 Uiso 1 1 calc R U . . .
C207 C 0.2980(2) 0.2158(2) 0.00361(11) 0.0253(5) Uani 1 1 d . . . . .
C208 C 0.3205(2) 0.25912(19) 0.05956(11) 0.0237(5) Uani 1 1 d . . . . .
C209 C 0.3975(2) 0.3670(2) 0.13189(13) 0.0318(6) Uani 1 1 d . . . . .
C210 C 0.5002(2) 0.42531(19) 0.14549(12) 0.0294(6) Uani 1 1 d . . . . .
C211 C 0.5441(2) 0.5125(2) 0.13430(14) 0.0365(7) Uani 1 1 d . . . . .
H211 H 0.511151 0.544462 0.114898 0.044 Uiso 1 1 calc R U . . .
C212 C 0.6389(3) 0.5501(2) 0.15311(15) 0.0417(8) Uani 1 1 d . . . . .
H212 H 0.670053 0.608663 0.146266 0.050 Uiso 1 1 calc R U . . .
C213 C 0.6886(3) 0.5026(2) 0.18197(15) 0.0433(8) Uani 1 1 d . . . . .
H213 H 0.752093 0.529937 0.194382 0.052 Uiso 1 1 calc R U . . .
C214 C 0.6445(2) 0.4145(2) 0.19249(14) 0.0372(7) Uani 1 1 d . . . . .
H214 H 0.677829 0.381725 0.210991 0.045 Uiso 1 1 calc R U . . .
C215 C 0.5494(2) 0.3775(2) 0.17450(11) 0.0281(6) Uani 1 1 d . . . . .
C216 C 0.4836(2) 0.28802(19) 0.18078(10) 0.0245(5) Uani 1 1 d . . . . .
C217 C 0.43464(19) 0.13637(18) 0.19950(10) 0.0205(5) Uani 1 1 d . . . . .
C218 C 0.47198(19) 0.05369(18) 0.18082(10) 0.0225(5) Uani 1 1 d . . . . .
C219 C 0.5482(2) 0.0257(2) 0.20201(12) 0.0271(6) Uani 1 1 d . . . . .
H219 H 0.584194 0.057668 0.232920 0.033 Uiso 1 1 calc R U . . .
C220 C 0.5682(2) -0.0516(2) 0.17522(14) 0.0361(7) Uani 1 1 d . . . . .
H220 H 0.617275 -0.073268 0.189064 0.043 Uiso 1 1 calc R U . . .
C221 C 0.5159(2) -0.0976(2) 0.12763(16) 0.0443(9) Uani 1 1 d . . . . .
H221 H 0.532103 -0.148243 0.109874 0.053 Uiso 1 1 calc R U . . .
C222 C 0.4405(2) -0.0690(2) 0.10654(14) 0.0374(7) Uani 1 1 d . . . . .
H222 H 0.405379 -0.099583 0.075072 0.045 Uiso 1 1 calc R U . . .
C223 C 0.41963(19) 0.00689(19) 0.13426(11) 0.0257(6) Uani 1 1 d . . . . .
C224 C 0.35024(19) 0.05680(18) 0.11920(11) 0.0234(5) Uani 1 1 d . . . . .
C225 C 0.1436(3) 0.0638(3) 0.07123(18) 0.0527(9) Uani 1 1 d . . . . .
C226 C 0.2205(2) 0.20977(18) 0.18361(11) 0.0230(5) Uani 1 1 d . . . . .
C227 C 0.3293(3) 0.4236(2) 0.15302(14) 0.0395(7) Uani 1 1 d . . . . .
C301 C 0.8141(3) 0.8980(3) 0.61455(15) 0.0498(9) Uani 1 1 d . . . . .
H30A H 0.768603 0.914957 0.638708 0.060 Uiso 1 1 calc R U . . .
H30B H 0.858882 0.954070 0.607464 0.060 Uiso 1 1 calc R U . . .
C302 C 0.8684(3) 0.8423(3) 0.64186(15) 0.0579(11) Uani 1 1 d . . . . .
H30C H 0.895349 0.874739 0.676766 0.070 Uiso 1 1 calc R U . . .
H30D H 0.825321 0.784166 0.647037 0.070 Uiso 1 1 calc R U . . .
C303 C 0.9918(4) 0.7675(3) 0.63162(18) 0.0625(12) Uani 1 1 d . . . . .
H30E H 0.949933 0.705822 0.627711 0.075 Uiso 1 1 calc R U . . .
H30F H 1.008216 0.788092 0.669559 0.075 Uiso 1 1 calc R U . . .
C304 C 1.0797(4) 0.7675(3) 0.6035(2) 0.0694(14) Uani 1 1 d . . . . .
H30G H 1.118257 0.829994 0.604125 0.083 Uiso 1 1 calc R U . . .
H30H H 1.117357 0.734429 0.621759 0.083 Uiso 1 1 calc R U . . .
C305 C 1.1376(3) 0.7325(3) 0.5189(3) 0.0710(15) Uani 1 1 d . . . . .
H30I H 1.188648 0.718178 0.539218 0.085 Uiso 1 1 calc R U . . .
H30J H 1.160552 0.794560 0.510438 0.085 Uiso 1 1 calc R U . . .
C306 C 1.1096(3) 0.6662(3) 0.4679(3) 0.0724(16) Uani 1 1 d . . . . .
H30K H 1.166565 0.667252 0.448267 0.087 Uiso 1 1 calc R U . . .
H30L H 1.085584 0.604903 0.477161 0.087 Uiso 1 1 calc R U . . .
C307 C 0.7281(3) 0.9143(3) 0.53421(16) 0.0450(8) Uani 1 1 d . . . . .
H30M H 0.699729 0.952412 0.558860 0.054 Uiso 1 1 calc R U . . .
H30N H 0.678178 0.879522 0.507447 0.054 Uiso 1 1 calc R U . . .
C308 C 0.8058(3) 0.9755(3) 0.50661(17) 0.0448(8) Uani 1 1 d . . . . .
H30O H 0.779458 1.017653 0.488917 0.054 Uiso 1 1 calc R U . . .
H30P H 0.856467 1.011021 0.532786 0.054 Uiso 1 1 calc R U . . .
C309 C 0.9034(2) 0.9726(2) 0.43323(15) 0.0398(8) Uani 1 1 d . . . . .
H30Q H 0.960959 1.011404 0.453212 0.048 Uiso 1 1 calc R U . . .
H30R H 0.869496 1.011602 0.417654 0.048 Uiso 1 1 calc R U . . .
C310 C 0.9296(3) 0.9098(3) 0.39039(14) 0.0408(8) Uani 1 1 d . . . . .
H31A H 0.871994 0.867902 0.372258 0.049 Uiso 1 1 calc R U . . .
H31B H 0.964763 0.944554 0.364206 0.049 Uiso 1 1 calc R U . . .
C311 C 1.0163(4) 0.8000(3) 0.37320(19) 0.0695(15) Uani 1 1 d . . . . .
H31C H 1.048301 0.834845 0.346182 0.083 Uiso 1 1 calc R U . . .
H31D H 0.960174 0.754535 0.355955 0.083 Uiso 1 1 calc R U . . .
C312 C 1.0829(4) 0.7536(4) 0.3982(2) 0.0774(17) Uani 1 1 d . . . . .
H31E H 1.112213 0.723245 0.369803 0.093 Uiso 1 1 calc R U . . .
H31F H 1.133873 0.799912 0.419339 0.093 Uiso 1 1 calc R U . . .
C313 C 0.6788(3) 0.7761(3) 0.57372(15) 0.0450(8) Uani 1 1 d . . . . .
H31G H 0.625222 0.801895 0.581791 0.054 Uiso 1 1 calc R U . . .
H31H H 0.694566 0.749789 0.604880 0.054 Uiso 1 1 calc R U . . .
C314 C 0.6485(2) 0.7010(3) 0.52671(15) 0.0419(8) Uani 1 1 d . . . . .
H31I H 0.589110 0.658064 0.533383 0.050 Uiso 1 1 calc R U . . .
H31J H 0.637820 0.727029 0.494488 0.050 Uiso 1 1 calc R U . . .
C315 C 0.6902(3) 0.5708(3) 0.48499(16) 0.0455(8) Uani 1 1 d . . . . .
H31K H 0.666244 0.581862 0.450685 0.055 Uiso 1 1 calc R U . . .
H31L H 0.638214 0.529968 0.500453 0.055 Uiso 1 1 calc R U . . .
C316 C 0.7711(3) 0.5272(3) 0.47693(16) 0.0438(8) Uani 1 1 d . . . . .
H31M H 0.798004 0.519681 0.511334 0.053 Uiso 1 1 calc R U . . .
H31N H 0.747974 0.467270 0.455920 0.053 Uiso 1 1 calc R U . . .
C317 C 0.9112(3) 0.5389(3) 0.43011(19) 0.0545(10) Uani 1 1 d . . . . .
H31O H 0.879533 0.483253 0.406595 0.065 Uiso 1 1 calc R U . . .
H31P H 0.944881 0.522519 0.459733 0.065 Uiso 1 1 calc R U . . .
C318 C 0.9810(4) 0.6020(3) 0.39989(19) 0.0642(13) Uani 1 1 d . . . . .
H31Q H 1.024831 0.569246 0.383883 0.077 Uiso 1 1 calc R U . . .
H31R H 0.945885 0.618737 0.370969 0.077 Uiso 1 1 calc R U . . .
C401 C 0.6300(3) 0.3245(3) -0.07545(17) 0.0492(9) Uani 1 1 d . . . . .
H40A H 0.592761 0.356533 -0.094774 0.059 Uiso 1 1 calc R U . . .
H40B H 0.588111 0.265535 -0.070685 0.059 Uiso 1 1 calc R U . . .
C402 C 0.7117(3) 0.3092(3) -0.10887(15) 0.0456(8) Uani 1 1 d . . . . .
H40C H 0.686623 0.275065 -0.143649 0.055 Uiso 1 1 calc R U . . .
H40D H 0.754335 0.367512 -0.114318 0.055 Uiso 1 1 calc R U . . .
C403 C 0.8174(3) 0.2138(3) -0.11413(14) 0.0422(8) Uani 1 1 d . . . . .
H40E H 0.862991 0.258002 -0.131519 0.051 Uiso 1 1 calc R U . . .
H40F H 0.775811 0.170121 -0.141682 0.051 Uiso 1 1 calc R U . . .
C404 C 0.8696(3) 0.1653(2) -0.08040(17) 0.0453(8) Uani 1 1 d . . . . .
H40G H 0.823991 0.124441 -0.061119 0.054 Uiso 1 1 calc R U . . .
H40H H 0.902531 0.128786 -0.103213 0.054 Uiso 1 1 calc R U . . .
C405 C 1.0015(3) 0.1895(3) -0.0166(2) 0.0607(11) Uani 1 1 d . . . . .
H40I H 1.048566 0.176860 -0.040995 0.073 Uiso 1 1 calc R U . . .
H40J H 0.965822 0.131915 -0.006015 0.073 Uiso 1 1 calc R U . . .
C406 C 1.0521(3) 0.2530(4) 0.0324(2) 0.0616(12) Uani 1 1 d . . . . .
H40K H 1.100994 0.227518 0.046900 0.074 Uiso 1 1 calc R U . . .
H40L H 1.084465 0.311450 0.021489 0.074 Uiso 1 1 calc R U . . .
C407 C 0.6920(3) 0.4750(2) -0.02869(19) 0.0514(10) Uani 1 1 d . . . . .
H40M H 0.634726 0.494754 -0.036228 0.062 Uiso 1 1 calc R U . . .
H40N H 0.730877 0.483065 -0.059332 0.062 Uiso 1 1 calc R U . . .
C408 C 0.7467(3) 0.5351(3) 0.0190(2) 0.0571(11) Uani 1 1 d . . . . .
H40O H 0.760082 0.598549 0.012771 0.069 Uiso 1 1 calc R U . . .
H40P H 0.708519 0.527934 0.049938 0.069 Uiso 1 1 calc R U . . .
C409 C 0.8866(4) 0.5696(3) 0.07513(18) 0.0601(11) Uani 1 1 d . . . . .
H40Q H 0.851984 0.557314 0.106964 0.072 Uiso 1 1 calc R U . . .
H40R H 0.894415 0.633509 0.070930 0.072 Uiso 1 1 calc R U . . .
C410 C 0.9808(4) 0.5510(3) 0.08073(18) 0.0612(12) Uani 1 1 d . . . . .
H41A H 1.014313 0.561849 0.048386 0.073 Uiso 1 1 calc R U . . .
H41B H 1.018851 0.592255 0.110524 0.073 Uiso 1 1 calc R U . . .
C411 C 1.0593(3) 0.4395(3) 0.09772(18) 0.0605(11) Uani 1 1 d . . . . .
H41C H 1.099492 0.485253 0.124848 0.073 Uiso 1 1 calc R U . . .
H41D H 1.091965 0.440661 0.064633 0.073 Uiso 1 1 calc R U . . .
C412 C 1.0428(3) 0.3466(3) 0.11533(18) 0.0620(12) Uani 1 1 d . . . . .
H41E H 1.104534 0.336799 0.125064 0.074 Uiso 1 1 calc R U . . .
H41F H 1.006883 0.345748 0.147271 0.074 Uiso 1 1 calc R U . . .
C413 C 0.5851(3) 0.3591(3) 0.01373(19) 0.0506(9) Uani 1 1 d . . . . .
H41G H 0.527597 0.368085 -0.003249 0.061 Uiso 1 1 calc R U . . .
H41H H 0.602799 0.403188 0.045960 0.061 Uiso 1 1 calc R U . . .
C414 C 0.5628(3) 0.2637(3) 0.02925(17) 0.0459(9) Uani 1 1 d . . . . .
H41I H 0.508109 0.254288 0.051264 0.055 Uiso 1 1 calc R U . . .
H41J H 0.546492 0.218942 -0.002757 0.055 Uiso 1 1 calc R U . . .
C415 C 0.6245(3) 0.1629(3) 0.07451(18) 0.0522(10) Uani 1 1 d . . . . .
H41K H 0.623692 0.117230 0.043944 0.063 Uiso 1 1 calc R U . . .
H41L H 0.562481 0.147794 0.089778 0.063 Uiso 1 1 calc R U . . .
C416 C 0.7001(3) 0.1632(3) 0.11450(17) 0.0554(10) Uani 1 1 d . . . . .
H41M H 0.702420 0.210633 0.144319 0.066 Uiso 1 1 calc R U . . .
H41N H 0.686198 0.104669 0.128134 0.066 Uiso 1 1 calc R U . . .
C417 C 0.8660(3) 0.1868(3) 0.12980(17) 0.0613(12) Uani 1 1 d . . . . .
H41O H 0.850592 0.135383 0.150117 0.074 Uiso 1 1 calc R U . . .
H41P H 0.875061 0.242809 0.154529 0.074 Uiso 1 1 calc R U . . .
C418 C 0.9553(3) 0.1876(3) 0.1016(2) 0.0610(12) Uani 1 1 d . . . . .
H41Q H 1.005278 0.184664 0.127474 0.073 Uiso 1 1 calc R U . . .
H41R H 0.943431 0.133301 0.075275 0.073 Uiso 1 1 calc R U . . .
B101 B 0.5584(2) 0.2188(2) 0.31701(13) 0.0262(6) Uani 1 1 d . . . . .
B201 B 0.3115(2) 0.2049(2) 0.15136(12) 0.0243(6) Uani 1 1 d . . . . .
C17A C 0.6073(16) 0.2434(15) 0.4651(6) 0.0253(13) Uani 0.273(9) 1 d D . P A 2
C16A C 0.6269(12) 0.2847(10) 0.5178(5) 0.0329(11) Uani 0.273(9) 1 d D . P A 2
H16A H 0.638091 0.347729 0.526902 0.039 Uiso 0.273(9) 1 calc R U P A 2
C15A C 0.6288(13) 0.2278(11) 0.5558(6) 0.0404(13) Uani 0.273(9) 1 d D . P A 2
H15A H 0.640605 0.251880 0.591862 0.048 Uiso 0.273(9) 1 calc R U P A 2
C14A C 0.613(2) 0.1332(14) 0.5403(14) 0.0396(19) Uani 0.273(9) 1 d D . P A 2
H14A H 0.607975 0.096252 0.567492 0.047 Uiso 0.273(9) 1 calc R U P A 2
C13A C 0.604(3) 0.091(3) 0.4886(11) 0.030(2) Uani 0.273(9) 1 d D . P A 2
H13A H 0.603572 0.029647 0.479226 0.036 Uiso 0.273(9) 1 calc R U P A 2
C12A C 0.597(5) 0.150(2) 0.4513(7) 0.025(2) Uani 0.273(9) 1 d D . P A 2

loop_
_atom_site_aniso_label
_atom_site_aniso_U_11
_atom_site_aniso_U_22
_atom_site_aniso_U_33
_atom_site_aniso_U_23
_atom_site_aniso_U_13
_atom_site_aniso_U_12
K301 0.0296(3) 0.0337(3) 0.0350(3) 0.0124(3) 0.0065(2) 0.0047(3)
K401 0.0332(3) 0.0315(3) 0.0276(3) 0.0091(3) 0.0003(2) -0.0016(3)
Cl51 0.1015(10) 0.0664(8) 0.0669(8) 0.0028(6) 0.0136(7) -0.0119(7)
Cl52 0.1213(12) 0.0672(8) 0.0828(9) 0.0034(7) -0.0162(8) 0.0474(8)
Cl61 0.0583(6) 0.0564(6) 0.0550(6) 0.0110(5) 0.0144(5) -0.0051(5)
Cl62 0.0494(6) 0.0772(8) 0.0758(8) 0.0165(6) 0.0146(5) 0.0214(5)
O301 0.0516(15) 0.0506(15) 0.0377(13) 0.0132(11) -0.0062(11) 0.0065(12)
O302 0.0381(14) 0.0586(18) 0.074(2) 0.0229(15) -0.0053(13) 0.0110(12)
O303 0.0328(11) 0.0347(12) 0.0451(13) 0.0137(10) 0.0090(9) 0.0081(9)
O304 0.0418(13) 0.0394(13) 0.0406(13) 0.0168(10) 0.0141(10) 0.0136(10)
O305 0.0295(11) 0.0412(13) 0.0387(12) 0.0049(10) 0.0023(9) -0.0006(9)
O306 0.0494(14) 0.0354(13) 0.0463(14) 0.0110(11) 0.0086(11) 0.0125(11)
O401 0.0607(16) 0.0285(12) 0.0456(14) -0.0029(10) 0.0085(12) 0.0024(11)
O402 0.0507(15) 0.0504(16) 0.0445(15) 0.0102(12) -0.0047(12) -0.0167(12)
O403 0.0458(14) 0.0379(13) 0.0571(16) 0.0163(12) 0.0174(12) 0.0054(11)
O404 0.0458(13) 0.0456(14) 0.0341(12) 0.0195(11) 0.0042(10) 0.0003(11)
O405 0.0449(13) 0.0420(13) 0.0286(11) 0.0021(10) 0.0002(9) 0.0164(11)
O406 0.0354(12) 0.0421(14) 0.0580(16) 0.0097(12) 0.0050(11) 0.0091(11)
N101 0.0412(14) 0.0232(12) 0.0199(11) 0.0032(9) -0.0011(10) 0.0049(10)
N102 0.0254(11) 0.0274(12) 0.0218(11) -0.0042(9) -0.0024(9) 0.0047(9)
N103 0.0382(13) 0.0205(11) 0.0212(11) 0.0033(9) -0.0056(9) 0.0015(10)
N104 0.0273(11) 0.0233(11) 0.0180(10) 0.0015(9) 0.0008(8) 0.0054(9)
N105 0.0230(11) 0.0200(11) 0.0174(10) 0.0029(8) 0.0010(8) 0.0029(8)
N106 0.0289(12) 0.0221(11) 0.0271(12) 0.0072(9) -0.0037(9) 0.0018(9)
N107 0.078(3) 0.123(5) 0.126(5) 0.007(4) 0.005(3) 0.042(3)
N108 0.056(2) 0.105(4) 0.059(2) 0.022(2) 0.0009(18) -0.011(2)
N109 0.075(3) 0.085(3) 0.077(3) 0.002(2) 0.017(2) -0.022(2)
N201 0.0399(14) 0.0211(12) 0.0210(12) 0.0042(9) -0.0058(10) -0.0019(10)
N202 0.0348(13) 0.0222(12) 0.0263(12) 0.0077(9) -0.0011(10) 0.0053(10)
N203 0.0336(12) 0.0179(11) 0.0230(11) 0.0050(9) -0.0040(9) 0.0003(9)
N204 0.0245(11) 0.0219(11) 0.0170(10) 0.0031(8) 0.0025(8) 0.0001(9)
N205 0.0270(11) 0.0184(11) 0.0163(10) 0.0015(8) -0.0002(8) 0.0012(9)
N206 0.0303(12) 0.0208(11) 0.0229(11) -0.0022(9) 0.0003(9) 0.0039(9)
N207 0.059(2) 0.059(2) 0.091(3) 0.008(2) 0.014(2) 0.0094(19)
N208 0.055(2) 0.050(2) 0.058(2) 0.0073(16) -0.0049(16) 0.0153(16)
N209 0.058(2) 0.0403(18) 0.058(2) -0.0008(15) 0.0049(16) 0.0172(16)
N301 0.0336(14) 0.0411(16) 0.0333(14) 0.0042(12) 0.0073(11) 0.0040(12)
N302 0.0557(19) 0.0475(19) 0.075(2) 0.0331(18) 0.0366(18) 0.0269(16)
N401 0.0454(16) 0.0253(13) 0.0519(18) 0.0084(12) 0.0088(13) 0.0115(12)
N402 0.0392(16) 0.062(2) 0.053(2) 0.0242(17) -0.0125(14) -0.0045(15)
C51 0.069(3) 0.053(2) 0.0337(19) 0.0064(17) -0.0081(17) 0.003(2)
C52 0.073(3) 0.053(2) 0.040(2) 0.0043(17) -0.0105(19) 0.022(2)
C53 0.050(2) 0.076(3) 0.054(2) 0.011(2) -0.0050(18) 0.014(2)
C54 0.081(3) 0.055(3) 0.046(2) 0.014(2) -0.006(2) -0.003(2)
C55 0.070(3) 0.063(3) 0.050(2) 0.015(2) 0.003(2) 0.027(2)
C56 0.065(3) 0.068(3) 0.045(2) 0.011(2) -0.0007(19) 0.014(2)
C61 0.0408(18) 0.056(2) 0.0303(17) 0.0100(16) -0.0044(13) 0.0047(16)
C62 0.0351(17) 0.063(2) 0.0404(19) 0.0166(17) -0.0052(14) 0.0075(16)
C63 0.0388(19) 0.073(3) 0.053(2) 0.027(2) -0.0069(16) 0.0089(19)
C64 0.072(3) 0.055(3) 0.052(2) 0.026(2) -0.023(2) -0.008(2)
C65 0.078(3) 0.057(3) 0.044(2) 0.004(2) -0.005(2) 0.002(2)
C66 0.058(2) 0.065(3) 0.0354(19) 0.0027(18) 0.0034(17) 0.003(2)
C101 0.061(2) 0.0281(16) 0.0218(15) 0.0051(12) -0.0066(13) 0.0001(14)
C102 0.020(7) 0.029(2) 0.0231(13) 0.0027(12) -0.0052(13) 0.001(3)
C103 0.027(6) 0.0324(18) 0.0294(19) 0.0098(15) -0.004(2) 0.004(3)
C104 0.048(6) 0.040(3) 0.027(3) 0.015(2) -0.009(3) 0.002(3)
C105 0.046(4) 0.048(3) 0.0216(17) 0.0028(17) -0.008(2) 0.006(3)
C106 0.035(3) 0.035(2) 0.0256(17) 0.0017(15) -0.004(2) 0.004(2)
C107 0.017(4) 0.035(2) 0.0218(14) 0.0013(13) -0.0069(17) 0.005(3)
C108 0.0245(13) 0.0297(14) 0.0200(13) 0.0034(11) -0.0022(10) 0.0056(11)
C109 0.067(2) 0.0243(15) 0.0274(16) -0.0027(12) -0.0149(15) 0.0128(15)
C110 0.0534(19) 0.0212(14) 0.0246(14) 0.0038(11) -0.0066(13) 0.0067(13)
C111 0.069(2) 0.0267(16) 0.0336(17) -0.0059(13) -0.0190(16) 0.0133(16)
C112 0.078(3) 0.0305(18) 0.043(2) -0.0119(15) -0.0151(18) 0.0250(18)
C113 0.063(2) 0.044(2) 0.045(2) -0.0110(16) -0.0124(17) 0.0273(19)
C114 0.0469(19) 0.0326(17) 0.0304(16) -0.0058(13) -0.0030(13) 0.0090(14)
C115 0.0432(17) 0.0208(13) 0.0227(14) 0.0012(11) -0.0009(11) 0.0051(12)
C116 0.0376(15) 0.0217(13) 0.0167(12) 0.0048(10) 0.0033(10) 0.0044(11)
C117 0.0231(12) 0.0210(12) 0.0156(11) 0.0021(9) 0.0014(9) 0.0024(10)
C118 0.0238(12) 0.0206(12) 0.0181(12) 0.0019(10) 0.0054(9) 0.0033(10)
C119 0.0256(13) 0.0271(14) 0.0188(12) 0.0034(10) 0.0015(10) 0.0048(11)
C120 0.0243(13) 0.0299(15) 0.0258(14) 0.0026(11) 0.0018(10) -0.0003(11)
C121 0.0317(15) 0.0269(15) 0.0320(15) 0.0079(12) 0.0040(12) -0.0028(12)
C122 0.0343(15) 0.0277(15) 0.0313(15) 0.0138(12) 0.0016(12) 0.0016(12)
C123 0.0242(13) 0.0222(13) 0.0243(13) 0.0042(10) 0.0021(10) 0.0028(10)
C124 0.0232(13) 0.0220(13) 0.0237(13) 0.0051(10) 0.0039(10) 0.0048(10)
C125 0.065(3) 0.081(4) 0.074(3) -0.003(3) -0.002(2) 0.027(3)
C126 0.0253(14) 0.0344(16) 0.0212(13) 0.0067(11) 0.0017(10) -0.0092(11)
C127 0.058(2) 0.052(2) 0.052(2) 0.0047(19) 0.0047(19) -0.001(2)
C201 0.0525(19) 0.0210(14) 0.0228(14) 0.0000(11) -0.0065(12) 0.0052(13)
C202 0.0362(15) 0.0268(14) 0.0199(13) 0.0033(11) -0.0024(11) 0.0073(12)
C203 0.0465(18) 0.0317(16) 0.0261(15) 0.0000(12) -0.0078(13) 0.0072(14)
C204 0.0420(17) 0.0459(19) 0.0218(14) -0.0022(13) -0.0039(12) 0.0157(15)
C205 0.0491(19) 0.046(2) 0.0244(15) 0.0089(13) 0.0015(13) 0.0179(16)
C206 0.0436(17) 0.0321(16) 0.0283(15) 0.0088(12) 0.0033(12) 0.0101(13)
C207 0.0259(13) 0.0282(14) 0.0228(13) 0.0041(11) -0.0011(10) 0.0090(11)
C208 0.0261(13) 0.0229(13) 0.0229(13) 0.0062(10) -0.0005(10) 0.0069(10)
C209 0.0403(16) 0.0190(13) 0.0319(15) 0.0075(12) -0.0052(12) -0.0007(12)
C210 0.0357(15) 0.0203(13) 0.0280(14) 0.0021(11) 0.0009(11) 0.0006(11)
C211 0.0425(18) 0.0250(15) 0.0392(17) 0.0093(13) -0.0008(13) 0.0020(13)
C212 0.0481(19) 0.0243(15) 0.0455(19) 0.0098(14) 0.0003(15) -0.0057(14)
C213 0.0367(17) 0.0378(19) 0.047(2) 0.0111(15) -0.0023(14) -0.0067(14)
C214 0.0343(16) 0.0364(17) 0.0376(17) 0.0126(14) 0.0004(13) -0.0002(13)
C215 0.0325(15) 0.0234(14) 0.0247(14) 0.0039(11) 0.0027(11) 0.0003(11)
C216 0.0315(14) 0.0209(13) 0.0164(12) 0.0005(10) 0.0030(10) -0.0008(11)
C217 0.0253(12) 0.0198(12) 0.0150(11) 0.0032(9) 0.0020(9) 0.0027(10)
C218 0.0254(13) 0.0214(13) 0.0192(12) 0.0043(10) 0.0058(10) 0.0022(10)
C219 0.0253(13) 0.0283(14) 0.0262(14) 0.0039(11) 0.0049(10) 0.0039(11)
C220 0.0272(15) 0.0347(17) 0.0473(19) -0.0008(14) 0.0003(13) 0.0128(13)
C221 0.0360(17) 0.0350(18) 0.059(2) -0.0154(16) -0.0048(15) 0.0156(14)
C222 0.0293(15) 0.0328(17) 0.0442(18) -0.0142(14) -0.0050(13) 0.0075(13)
C223 0.0238(13) 0.0224(13) 0.0281(14) 0.0005(11) 0.0037(10) 0.0020(10)
C224 0.0240(13) 0.0202(13) 0.0217(13) 0.0017(10) 0.0048(10) -0.0017(10)
C225 0.055(2) 0.045(2) 0.056(2) 0.0060(18) 0.0015(18) 0.0121(18)
C226 0.0264(13) 0.0187(12) 0.0225(13) 0.0014(10) -0.0034(10) 0.0048(10)
C227 0.0470(19) 0.0321(17) 0.0381(18) 0.0019(14) 0.0009(14) 0.0093(15)
C301 0.050(2) 0.055(2) 0.0370(19) -0.0074(17) 0.0107(16) 0.0064(18)
C302 0.059(2) 0.076(3) 0.0271(18) 0.0062(18) 0.0010(16) -0.003(2)
C303 0.084(3) 0.051(2) 0.047(2) 0.0150(19) -0.026(2) 0.008(2)
C304 0.060(3) 0.055(3) 0.091(4) 0.020(2) -0.034(3) 0.011(2)
C305 0.034(2) 0.060(3) 0.126(5) 0.041(3) 0.010(2) 0.0119(19)
C306 0.055(3) 0.059(3) 0.124(5) 0.045(3) 0.044(3) 0.033(2)
C307 0.0369(18) 0.046(2) 0.054(2) 0.0066(17) 0.0109(15) 0.0147(15)
C308 0.0405(18) 0.0380(19) 0.059(2) 0.0094(17) 0.0096(16) 0.0144(15)
C309 0.0331(16) 0.0398(18) 0.051(2) 0.0230(16) 0.0061(14) 0.0093(14)
C310 0.0394(18) 0.046(2) 0.0376(18) 0.0205(15) 0.0041(14) 0.0048(15)
C311 0.108(4) 0.061(3) 0.060(3) 0.034(2) 0.055(3) 0.042(3)
C312 0.087(3) 0.068(3) 0.106(4) 0.049(3) 0.072(3) 0.046(3)
C313 0.0396(18) 0.051(2) 0.0413(19) 0.0065(16) 0.0154(15) 0.0050(16)
C314 0.0283(16) 0.049(2) 0.0449(19) 0.0094(16) 0.0073(13) 0.0010(14)
C315 0.0387(18) 0.042(2) 0.047(2) 0.0032(16) -0.0036(15) -0.0029(15)
C316 0.0435(19) 0.0352(18) 0.049(2) 0.0102(16) -0.0012(15) 0.0019(15)
C317 0.066(3) 0.046(2) 0.060(3) 0.0127(19) 0.015(2) 0.024(2)
C318 0.093(3) 0.057(3) 0.062(3) 0.025(2) 0.041(3) 0.045(3)
C401 0.049(2) 0.047(2) 0.055(2) 0.0074(18) -0.0093(17) 0.0205(17)
C402 0.058(2) 0.046(2) 0.0333(18) 0.0101(15) -0.0035(15) 0.0138(17)
C403 0.0438(19) 0.0408(19) 0.0349(17) -0.0067(14) 0.0069(14) 0.0036(15)
C404 0.0423(19) 0.0325(18) 0.060(2) -0.0020(16) 0.0139(16) 0.0109(15)
C405 0.051(2) 0.062(3) 0.075(3) 0.017(2) 0.010(2) 0.023(2)
C406 0.038(2) 0.073(3) 0.075(3) 0.027(2) -0.0033(19) 0.012(2)
C407 0.049(2) 0.0313(18) 0.080(3) 0.0179(19) 0.013(2) 0.0160(16)
C408 0.063(3) 0.0295(18) 0.079(3) 0.0029(19) 0.026(2) 0.0120(17)
C409 0.078(3) 0.038(2) 0.051(2) -0.0050(18) 0.011(2) -0.003(2)
C410 0.082(3) 0.037(2) 0.045(2) 0.0005(17) -0.005(2) -0.016(2)
C411 0.056(2) 0.061(3) 0.049(2) 0.011(2) -0.0106(18) -0.012(2)
C412 0.055(2) 0.067(3) 0.051(2) 0.021(2) -0.0221(19) -0.011(2)
C413 0.045(2) 0.0362(19) 0.074(3) 0.0064(18) 0.0155(19) 0.0158(16)
C414 0.0387(18) 0.0357(18) 0.064(2) 0.0066(17) 0.0117(16) 0.0102(15)
C415 0.049(2) 0.043(2) 0.064(3) 0.0212(19) 0.0240(19) 0.0015(17)
C416 0.066(3) 0.052(2) 0.052(2) 0.0273(19) 0.029(2) 0.011(2)
C417 0.066(3) 0.066(3) 0.046(2) 0.034(2) -0.0086(19) -0.005(2)
C418 0.048(2) 0.066(3) 0.068(3) 0.030(2) -0.019(2) 0.006(2)
B101 0.0313(16) 0.0240(15) 0.0200(14) 0.0034(12) 0.0008(11) 0.0011(12)
B201 0.0322(16) 0.0179(14) 0.0200(14) 0.0021(11) -0.0016(11) 0.0019(12)
C17A 0.017(4) 0.035(2) 0.0218(14) 0.0013(13) -0.0069(17) 0.005(3)
C16A 0.035(3) 0.035(2) 0.0256(17) 0.0017(15) -0.004(2) 0.004(2)
C15A 0.046(4) 0.048(3) 0.0216(17) 0.0028(17) -0.008(2) 0.006(3)
C14A 0.048(6) 0.040(3) 0.027(3) 0.015(2) -0.009(3) 0.002(3)
C13A 0.027(6) 0.0324(18) 0.0294(19) 0.0098(15) -0.004(2) 0.004(3)
C12A 0.020(7) 0.029(2) 0.0231(13) 0.0027(12) -0.0052(13) 0.001(3)

loop_
_atom_type_symbol
_atom_type_description
_atom_type_scat_dispersion_real
_atom_type_scat_dispersion_imag
_atom_type_scat_source
B B 0.0013 0.0007 'International Tables Vol C Tables 4.2.6.8 and 6.1.1.4'
C C 0.0033 0.0016 'International Tables Vol C Tables 4.2.6.8 and 6.1.1.4'
Cl Cl 0.1484 0.1585 'International Tables Vol C Tables 4.2.6.8 and 6.1.1.4'
H H 0.0000 0.0000 'International Tables Vol C Tables 4.2.6.8 and 6.1.1.4'
K K 0.2009 0.2494 'International Tables Vol C Tables 4.2.6.8 and 6.1.1.4'
N N 0.0061 0.0033 'International Tables Vol C Tables 4.2.6.8 and 6.1.1.4'
O O 0.0106 0.0060 'International Tables Vol C Tables 4.2.6.8 and 6.1.1.4'

loop_
_geom_angle_atom_site_label_1
_geom_angle_atom_site_label_2
_geom_angle_atom_site_label_3
_geom_angle
_geom_angle_site_symmetry_1
_geom_angle_site_symmetry_3
_geom_angle_publ_flag
O301 K301 O302 60.79(9) . . ?
O301 K301 O304 124.92(8) . . ?
O301 K301 N301 60.51(8) . . ?
O301 K301 N302 119.18(10) . . ?
O302 K301 O304 100.67(8) . . ?
O302 K301 N301 120.75(9) . . ?
O302 K301 N302 59.11(10) . . ?
O303 K301 O301 99.86(8) . . ?
O303 K301 O302 139.19(8) . . ?
O303 K301 O304 59.15(7) . . ?
O303 K301 N301 59.88(7) . . ?
O303 K301 N302 119.40(8) . . ?
O304 K301 N301 118.58(8) . . ?
O304 K301 N302 60.60(7) . . ?
O305 K301 O301 91.26(8) . . ?
O305 K301 O302 113.23(8) . . ?
O305 K301 O303 101.97(7) . . ?
O305 K301 O304 139.88(8) . . ?
O305 K301 O306 60.84(7) . . ?
O305 K301 N301 61.17(8) . . ?
O305 K301 N302 119.93(9) . . ?
O306 K301 O301 126.18(8) . . ?
O306 K301 O302 87.60(8) . . ?
O306 K301 O303 128.87(8) . . ?
O306 K301 O304 101.59(7) . . ?
O306 K301 N301 121.67(8) . . ?
O306 K301 N302 59.41(9) . . ?
N301 K301 N302 178.90(9) . . ?
O401 K401 N401 59.75(8) . . ?
O401 K401 N402 118.71(9) . . ?
O402 K401 O401 58.04(9) . . ?
O402 K401 O406 102.30(8) . . ?
O402 K401 N401 117.03(9) . . ?
O402 K401 N402 61.61(10) . . ?
O403 K401 O401 101.38(8) . . ?
O403 K401 O402 124.03(9) . . ?
O403 K401 O404 60.19(8) . . ?
O403 K401 O405 90.37(8) . . ?
O403 K401 O406 128.84(8) . . ?
O403 K401 N401 61.10(8) . . ?
O403 K401 N402 120.46(9) . . ?
O404 K401 O401 141.48(8) . . ?
O404 K401 O402 102.16(8) . . ?
O404 K401 O406 92.29(8) . . ?
O404 K401 N401 120.62(8) . . ?
O404 K401 N402 61.04(8) . . ?
O405 K401 O401 99.39(8) . . ?
O405 K401 O402 140.17(8) . . ?
O405 K401 O404 113.22(8) . . ?
O405 K401 O406 60.02(7) . . ?
O405 K401 N401 59.18(8) . . ?
O405 K401 N402 121.00(9) . . ?
O406 K401 O401 122.59(8) . . ?
O406 K401 N401 118.22(8) . . ?
O406 K401 N402 61.64(9) . . ?
N402 K401 N401 178.27(9) . . ?
C302 O301 K301 117.8(2) . . ?
C302 O301 C303 111.2(3) . . ?
C303 O301 K301 109.4(2) . . ?
C304 O302 K301 114.8(2) . . ?
C305 O302 K301 115.4(3) . . ?
C305 O302 C304 112.5(4) . . ?
C308 O303 K301 119.3(2) . . ?
C308 O303 C309 111.8(3) . . ?
C309 O303 K301 117.73(18) . . ?
C310 O304 K301 112.14(18) . . ?
C311 O304 K301 113.2(2) . . ?
C311 O304 C310 110.4(3) . . ?
C314 O305 K301 114.07(19) . . ?
C314 O305 C315 111.9(3) . . ?
C315 O305 K301 115.6(2) . . ?
C316 O306 K301 113.0(2) . . ?
C316 O306 C317 112.2(3) . . ?
C317 O306 K301 121.2(2) . . ?
C408 O401 K401 117.2(2) . . ?
C408 O401 C409 110.4(3) . . ?
C409 O401 K401 114.6(2) . . ?
C410 O402 K401 118.0(2) . . ?
C411 O402 K401 115.9(2) . . ?
C411 O402 C410 112.5(3) . . ?
C414 O403 K401 120.4(2) . . ?
C414 O403 C415 112.2(3) . . ?
C415 O403 K401 115.2(2) . . ?
C416 O404 K401 114.9(2) . . ?
C417 O404 K401 113.8(2) . . ?
C417 O404 C416 111.4(3) . . ?
C402 O405 K401 120.3(2) . . ?
C402 O405 C403 112.4(3) . . ?
C403 O405 K401 119.21(19) . . ?
C404 O406 K401 105.66(19) . . ?
C404 O406 C405 113.1(3) . . ?
C405 O406 K401 115.0(2) . . ?
C101 N101 B101 121.2(2) . . ?
C108 N101 C101 113.1(2) . . ?
C108 N101 B101 122.6(2) . . ?
C108 N102 H102 121.9 . . ?
C108 N102 C109 116.2(2) . . ?
C109 N102 H102 121.9 . . ?
C109 N103 B101 120.2(2) . . ?
C116 N103 C109 111.9(3) . . ?
C116 N103 B101 121.6(2) . . ?
C116 N104 H104 121.6 . . ?
C116 N104 C117 116.9(2) . . ?
C117 N104 H104 121.6 . . ?
C117 N105 B101 121.3(2) . . ?
C124 N105 C117 112.3(2) . . ?
C124 N105 B101 120.7(2) . . ?
C101 N106 H106 121.8 . . ?
C124 N106 H106 121.8 . . ?
C124 N106 C101 116.3(2) . . ?
C201 N201 B201 120.0(2) . . ?
C208 N201 C201 112.1(2) . . ?
C208 N201 B201 123.1(2) . . ?
C208 N202 H202 121.8 . . ?
C208 N202 C209 116.4(2) . . ?
C209 N202 H202 121.8 . . ?
C209 N203 B201 120.2(2) . . ?
C216 N203 C209 111.9(2) . . ?
C216 N203 B201 121.5(2) . . ?
C216 N204 H204 121.2 . . ?
C216 N204 C217 117.6(2) . . ?
C217 N204 H204 121.2 . . ?
C217 N205 B201 121.3(2) . . ?
C224 N205 C217 111.4(2) . . ?
C224 N205 B201 120.6(2) . . ?
C201 N206 H206 122.0 . . ?
C224 N206 H206 122.0 . . ?
C224 N206 C201 116.0(2) . . ?
C301 N301 K301 108.0(2) . . ?
C301 N301 C307 110.4(3) . . ?
C301 N301 C313 111.1(3) . . ?
C307 N301 K301 110.0(2) . . ?
C307 N301 C313 108.9(3) . . ?
C313 N301 K301 108.4(2) . . ?
C306 N302 K301 110.6(3) . . ?
C306 N302 C312 110.1(4) . . ?
C312 N302 K301 107.4(2) . . ?
C318 N302 K301 107.6(2) . . ?
C318 N302 C306 111.0(4) . . ?
C318 N302 C312 110.1(4) . . ?
C401 N401 K401 111.5(2) . . ?
C401 N401 C407 108.9(3) . . ?
C401 N401 C413 109.5(3) . . ?
C407 N401 K401 110.7(2) . . ?
C407 N401 C413 110.0(3) . . ?
C413 N401 K401 106.2(2) . . ?
C406 N402 K401 108.3(2) . . ?
C406 N402 C412 110.0(3) . . ?
C406 N402 C418 112.0(4) . . ?
C412 N402 K401 108.2(3) . . ?
C418 N402 K401 109.8(2) . . ?
C418 N402 C412 108.4(3) . . ?
C52 C51 Cl51 121.3(4) . . ?
C56 C51 Cl51 118.5(4) . . ?
C56 C51 C52 120.2(4) . . ?
C51 C52 Cl52 120.0(4) . . ?
C53 C52 Cl52 119.1(4) . . ?
C53 C52 C51 120.8(4) . . ?
C52 C53 H53 120.9 . . ?
C52 C53 C54 118.3(4) . . ?
C54 C53 H53 120.9 . . ?
C53 C54 H54 120.2 . . ?
C55 C54 C53 119.5(4) . . ?
C55 C54 H54 120.2 . . ?
C54 C55 H55 119.3 . . ?
C56 C55 C54 121.5(4) . . ?
C56 C55 H55 119.3 . . ?
C51 C56 H56 120.2 . . ?
C55 C56 C51 119.7(5) . . ?
C55 C56 H56 120.2 . . ?
C62 C61 Cl61 119.5(3) . . ?
C66 C61 Cl61 119.5(3) . . ?
C66 C61 C62 121.0(4) . . ?
C61 C62 Cl62 121.2(3) . . ?
C61 C62 C63 120.0(4) . . ?
C63 C62 Cl62 118.8(3) . . ?
C62 C63 H63 120.7 . . ?
C64 C63 C62 118.5(4) . . ?
C64 C63 H63 120.7 . . ?
C63 C64 H64 119.4 . . ?
C63 C64 C65 121.2(4) . . ?
C65 C64 H64 119.4 . . ?
C64 C65 H65 120.0 . . ?
C66 C65 C64 119.9(5) . . ?
C66 C65 H65 120.0 . . ?
C61 C66 C65 119.3(4) . . ?
C61 C66 H66 120.4 . . ?
C65 C66 H66 120.4 . . ?
N101 C101 N106 115.9(3) . . ?
N101 C101 C102 103.8(4) . . ?
N101 C101 C125 110.1(3) . . ?
N101 C101 C12A 101.0(11) . . ?
N106 C101 C102 115.3(8) . . ?
N106 C101 C125 104.2(3) . . ?
N106 C101 C12A 122(2) . . ?
C102 C101 C125 107.4(9) . . ?
C12A C101 C125 103(3) . . ?
C103 C102 C101 132.3(8) . . ?
C107 C102 C101 108.1(6) . . ?
C107 C102 C103 119.6(8) . . ?
C102 C103 H103 119.7 . . ?
C104 C103 C102 120.6(11) . . ?
C104 C103 H103 119.7 . . ?
C103 C104 H10A 120.3 . . ?
C103 C104 C105 119.4(10) . . ?
C105 C104 H10A 120.3 . . ?
C104 C105 H105 119.5 . . ?
C106 C105 C104 120.9(6) . . ?
C106 C105 H105 119.5 . . ?
C105 C106 H10B 120.8 . . ?
C107 C106 C105 118.5(5) . . ?
C107 C106 H10B 120.8 . . ?
C102 C107 C106 120.9(5) . . ?
C102 C107 C108 108.7(5) . . ?
C106 C107 C108 130.3(6) . . ?
N101 C108 C107 105.9(4) . . ?
N101 C108 C17A 106.3(9) . . ?
N102 C108 N101 127.5(3) . . ?
N102 C108 C107 125.6(4) . . ?
N102 C108 C17A 126.1(9) . . ?
N102 C109 N103 118.2(3) . . ?
N102 C109 C110 114.3(3) . . ?
N102 C109 C127 101.4(3) . . ?
N103 C109 C110 103.1(3) . . ?
N103 C109 C127 106.8(3) . . ?
C110 C109 C127 113.2(3) . . ?
C111 C110 C109 131.5(3) . . ?
C111 C110 C115 119.9(3) . . ?
C115 C110 C109 108.5(3) . . ?
C110 C111 H111 120.9 . . ?
C112 C111 C110 118.2(3) . . ?
C112 C111 H111 120.9 . . ?
C111 C112 H112 119.1 . . ?
C111 C112 C113 121.8(3) . . ?
C113 C112 H112 119.1 . . ?
C112 C113 H113 119.8 . . ?
C112 C113 C114 120.4(4) . . ?
C114 C113 H113 119.8 . . ?
C113 C114 H114 121.2 . . ?
C115 C114 C113 117.6(3) . . ?
C115 C114 H114 121.2 . . ?
C110 C115 C116 107.9(3) . . ?
C114 C115 C110 122.0(3) . . ?
C114 C115 C116 129.9(3) . . ?
N103 C116 C115 107.0(2) . . ?
N104 C116 N103 128.7(3) . . ?
N104 C116 C115 124.2(3) . . ?
N104 C117 N105 113.2(2) . . ?
N104 C117 C118 111.3(2) . . ?
N104 C117 C217 108.4(2) . . ?
N105 C117 C118 101.9(2) . . ?
N105 C117 C217 110.4(2) . . ?
C118 C117 C217 111.6(2) . . ?
C119 C118 C117 130.4(2) . . ?
C123 C118 C117 109.4(2) . . ?
C123 C118 C119 120.1(2) . . ?
C118 C119 H119 120.8 . . ?
C120 C119 C118 118.3(3) . . ?
C120 C119 H119 120.8 . . ?
C119 C120 H120 119.3 . . ?
C119 C120 C121 121.4(3) . . ?
C121 C120 H120 119.3 . . ?
C120 C121 H121 119.8 . . ?
C122 C121 C120 120.4(3) . . ?
C122 C121 H121 119.8 . . ?
C121 C122 H122 121.0 . . ?
C123 C122 C121 118.1(3) . . ?
C123 C122 H122 121.0 . . ?
C118 C123 C124 108.1(2) . . ?
C122 C123 C118 121.6(3) . . ?
C122 C123 C124 130.2(3) . . ?
N105 C124 C123 107.2(2) . . ?
N106 C124 N105 129.0(3) . . ?
N106 C124 C123 123.5(2) . . ?
N107 C125 C101 175.2(6) . . ?
N108 C126 B101 168.1(4) . . ?
N109 C127 C109 178.5(6) . . ?
N201 C201 N206 114.2(2) . . ?
N201 C201 C202 102.7(2) . . ?
N201 C201 C225 110.2(3) . . ?
N206 C201 C202 111.1(3) . . ?
N206 C201 C225 108.4(3) . . ?
C225 C201 C202 110.1(3) . . ?
C203 C202 C201 129.7(3) . . ?
C207 C202 C201 108.8(2) . . ?
C207 C202 C203 121.5(3) . . ?
C202 C203 H203 121.1 . . ?
C204 C203 C202 117.9(3) . . ?
C204 C203 H203 121.1 . . ?
C203 C204 H20A 119.6 . . ?
C203 C204 C205 120.8(3) . . ?
C205 C204 H20A 119.6 . . ?
C204 C205 H205 119.4 . . ?
C206 C205 C204 121.3(3) . . ?
C206 C205 H205 119.4 . . ?
C205 C206 H20B 120.9 . . ?
C205 C206 C207 118.1(3) . . ?
C207 C206 H20B 120.9 . . ?
C202 C207 C206 120.3(3) . . ?
C202 C207 C208 108.3(2) . . ?
C206 C207 C208 131.3(3) . . ?
N201 C208 C207 107.4(2) . . ?
N202 C208 N201 127.0(3) . . ?
N202 C208 C207 125.5(3) . . ?
N202 C209 N203 115.9(2) . . ?
N202 C209 C210 113.9(3) . . ?
N202 C209 C227 105.9(2) . . ?
N203 C209 C210 102.2(2) . . ?
N203 C209 C227 110.7(3) . . ?
C210 C209 C227 108.0(3) . . ?
C211 C210 C209 130.0(3) . . ?
C211 C210 C215 121.3(3) . . ?
C215 C210 C209 108.8(2) . . ?
C210 C211 H211 121.3 . . ?
C210 C211 C212 117.4(3) . . ?
C212 C211 H211 121.3 . . ?
C211 C212 H212 119.2 . . ?
C211 C212 C213 121.6(3) . . ?
C213 C212 H212 119.2 . . ?
C212 C213 H213 119.7 . . ?
C212 C213 C214 120.7(3) . . ?
C214 C213 H213 119.7 . . ?
C213 C214 H214 121.1 . . ?
C215 C214 C213 117.7(3) . . ?
C215 C214 H214 121.1 . . ?
C210 C215 C216 108.7(3) . . ?
C214 C215 C210 121.3(3) . . ?
C214 C215 C216 130.0(3) . . ?
N203 C216 C215 106.4(2) . . ?
N204 C216 N203 128.5(3) . . ?
N204 C216 C215 125.1(3) . . ?
N204 C217 N205 112.8(2) . . ?
N204 C217 C117 108.1(2) . . ?
N204 C217 C218 111.0(2) . . ?
N205 C217 C117 111.2(2) . . ?
N205 C217 C218 102.2(2) . . ?
C218 C217 C117 111.5(2) . . ?
C219 C218 C217 129.9(2) . . ?
C223 C218 C217 108.9(2) . . ?
C223 C218 C219 121.1(3) . . ?
C218 C219 H219 121.3 . . ?
C220 C219 C218 117.3(3) . . ?
C220 C219 H219 121.3 . . ?
C219 C220 H220 119.4 . . ?
C219 C220 C221 121.1(3) . . ?
C221 C220 H220 119.4 . . ?
C220 C221 H221 119.4 . . ?
C222 C221 C220 121.2(3) . . ?
C222 C221 H221 119.4 . . ?
C221 C222 H222 121.4 . . ?
C223 C222 C221 117.2(3) . . ?
C223 C222 H222 121.4 . . ?
C218 C223 C224 108.7(2) . . ?
C222 C223 C218 122.0(3) . . ?
C222 C223 C224 129.0(3) . . ?
N205 C224 C223 107.7(2) . . ?
N206 C224 N205 129.1(3) . . ?
N206 C224 C223 123.0(2) . . ?
N207 C225 C201 177.5(4) . . ?
N208 C226 B201 176.2(3) . . ?
N209 C227 C209 175.6(4) . . ?
N301 C301 H30A 108.8 . . ?
N301 C301 H30B 108.8 . . ?
N301 C301 C302 113.7(3) . . ?
H30A C301 H30B 107.7 . . ?
C302 C301 H30A 108.8 . . ?
C302 C301 H30B 108.8 . . ?
O301 C302 C301 109.2(3) . . ?
O301 C302 H30C 109.8 . . ?
O301 C302 H30D 109.8 . . ?
C301 C302 H30C 109.8 . . ?
C301 C302 H30D 109.8 . . ?
H30C C302 H30D 108.3 . . ?
O301 C303 H30E 109.8 . . ?
O301 C303 H30F 109.8 . . ?
O301 C303 C304 109.6(4) . . ?
H30E C303 H30F 108.2 . . ?
C304 C303 H30E 109.8 . . ?
C304 C303 H30F 109.8 . . ?
O302 C304 C303 110.2(3) . . ?
O302 C304 H30G 109.6 . . ?
O302 C304 H30H 109.6 . . ?
C303 C304 H30G 109.6 . . ?
C303 C304 H30H 109.6 . . ?
H30G C304 H30H 108.1 . . ?
O302 C305 H30I 110.0 . . ?
O302 C305 H30J 110.0 . . ?
O302 C305 C306 108.5(4) . . ?
H30I C305 H30J 108.4 . . ?
C306 C305 H30I 110.0 . . ?
C306 C305 H30J 110.0 . . ?
N302 C306 C305 114.2(4) . . ?
N302 C306 H30K 108.7 . . ?
N302 C306 H30L 108.7 . . ?
C305 C306 H30K 108.7 . . ?
C305 C306 H30L 108.7 . . ?
H30K C306 H30L 107.6 . . ?
N301 C307 H30M 108.7 . . ?
N301 C307 H30N 108.7 . . ?
N301 C307 C308 114.1(3) . . ?
H30M C307 H30N 107.6 . . ?
C308 C307 H30M 108.7 . . ?
C308 C307 H30N 108.7 . . ?
O303 C308 C307 108.7(3) . . ?
O303 C308 H30O 109.9 . . ?
O303 C308 H30P 109.9 . . ?
C307 C308 H30O 109.9 . . ?
C307 C308 H30P 109.9 . . ?
H30O C308 H30P 108.3 . . ?
O303 C309 H30Q 109.9 . . ?
O303 C309 H30R 109.9 . . ?
O303 C309 C310 108.7(3) . . ?
H30Q C309 H30R 108.3 . . ?
C310 C309 H30Q 109.9 . . ?
C310 C309 H30R 109.9 . . ?
O304 C310 C309 109.1(3) . . ?
O304 C310 H31A 109.9 . . ?
O304 C310 H31B 109.9 . . ?
C309 C310 H31A 109.9 . . ?
C309 C310 H31B 109.9 . . ?
H31A C310 H31B 108.3 . . ?
O304 C311 H31C 109.9 . . ?
O304 C311 H31D 109.9 . . ?
O304 C311 C312 109.1(4) . . ?
H31C C311 H31D 108.3 . . ?
C312 C311 H31C 109.9 . . ?
C312 C311 H31D 109.9 . . ?
N302 C312 C311 114.6(4) . . ?
N302 C312 H31E 108.6 . . ?
N302 C312 H31F 108.6 . . ?
C311 C312 H31E 108.6 . . ?
C311 C312 H31F 108.6 . . ?
H31E C312 H31F 107.6 . . ?
N301 C313 H31G 108.9 . . ?
N301 C313 H31H 108.9 . . ?
N301 C313 C314 113.2(3) . . ?
H31G C313 H31H 107.7 . . ?
C314 C313 H31G 108.9 . . ?
C314 C313 H31H 108.9 . . ?
O305 C314 C313 108.7(3) . . ?
O305 C314 H31I 109.9 . . ?
O305 C314 H31J 109.9 . . ?
C313 C314 H31I 109.9 . . ?
C313 C314 H31J 109.9 . . ?
H31I C314 H31J 108.3 . . ?
O305 C315 H31K 109.7 . . ?
O305 C315 H31L 109.7 . . ?
O305 C315 C316 109.9(3) . . ?
H31K C315 H31L 108.2 . . ?
C316 C315 H31K 109.7 . . ?
C316 C315 H31L 109.7 . . ?
O306 C316 C315 108.6(3) . . ?
O306 C316 H31M 110.0 . . ?
O306 C316 H31N 110.0 . . ?
C315 C316 H31M 110.0 . . ?
C315 C316 H31N 110.0 . . ?
H31M C316 H31N 108.3 . . ?
O306 C317 H31O 109.9 . . ?
O306 C317 H31P 109.9 . . ?
O306 C317 C318 108.9(3) . . ?
H31O C317 H31P 108.3 . . ?
C318 C317 H31O 109.9 . . ?
C318 C317 H31P 109.9 . . ?
N302 C318 C317 114.1(4) . . ?
N302 C318 H31Q 108.7 . . ?
N302 C318 H31R 108.7 . . ?
C317 C318 H31Q 108.7 . . ?
C317 C318 H31R 108.7 . . ?
H31Q C318 H31R 107.6 . . ?
N401 C401 H40A 109.0 . . ?
N401 C401 H40B 109.0 . . ?
N401 C401 C402 113.0(3) . . ?
H40A C401 H40B 107.8 . . ?
C402 C401 H40A 109.0 . . ?
C402 C401 H40B 109.0 . . ?
O405 C402 C401 107.2(3) . . ?
O405 C402 H40C 110.3 . . ?
O405 C402 H40D 110.3 . . ?
C401 C402 H40C 110.3 . . ?
C401 C402 H40D 110.3 . . ?
H40C C402 H40D 108.5 . . ?
O405 C403 H40E 110.0 . . ?
O405 C403 H40F 110.0 . . ?
O405 C403 C404 108.5(3) . . ?
H40E C403 H40F 108.4 . . ?
C404 C403 H40E 110.0 . . ?
C404 C403 H40F 110.0 . . ?
O406 C404 C403 110.2(3) . . ?
O406 C404 H40G 109.6 . . ?
O406 C404 H40H 109.6 . . ?
C403 C404 H40G 109.6 . . ?
C403 C404 H40H 109.6 . . ?
H40G C404 H40H 108.1 . . ?
O406 C405 H40I 109.5 . . ?
O406 C405 H40J 109.5 . . ?
O406 C405 C406 110.7(4) . . ?
H40I C405 H40J 108.1 . . ?
C406 C405 H40I 109.5 . . ?
C406 C405 H40J 109.5 . . ?
N402 C406 C405 114.6(4) . . ?
N402 C406 H40K 108.6 . . ?
N402 C406 H40L 108.6 . . ?
C405 C406 H40K 108.6 . . ?
C405 C406 H40L 108.6 . . ?
H40K C406 H40L 107.6 . . ?
N401 C407 H40M 108.6 . . ?
N401 C407 H40N 108.6 . . ?
N401 C407 C408 114.6(4) . . ?
H40M C407 H40N 107.6 . . ?
C408 C407 H40M 108.6 . . ?
C408 C407 H40N 108.6 . . ?
O401 C408 C407 110.4(3) . . ?
O401 C408 H40O 109.6 . . ?
O401 C408 H40P 109.6 . . ?
C407 C408 H40O 109.6 . . ?
C407 C408 H40P 109.6 . . ?
H40O C408 H40P 108.1 . . ?
O401 C409 H40Q 110.0 . . ?
O401 C409 H40R 110.0 . . ?
O401 C409 C410 108.6(3) . . ?
H40Q C409 H40R 108.3 . . ?
C410 C409 H40Q 110.0 . . ?
C410 C409 H40R 110.0 . . ?
O402 C410 C409 110.4(4) . . ?
O402 C410 H41A 109.6 . . ?
O402 C410 H41B 109.6 . . ?
C409 C410 H41A 109.6 . . ?
C409 C410 H41B 109.6 . . ?
H41A C410 H41B 108.1 . . ?
O402 C411 H41C 109.8 . . ?
O402 C411 H41D 109.8 . . ?
O402 C411 C412 109.3(3) . . ?
H41C C411 H41D 108.3 . . ?
C412 C411 H41C 109.8 . . ?
C412 C411 H41D 109.8 . . ?
N402 C412 C411 114.9(3) . . ?
N402 C412 H41E 108.5 . . ?
N402 C412 H41F 108.5 . . ?
C411 C412 H41E 108.5 . . ?
C411 C412 H41F 108.5 . . ?
H41E C412 H41F 107.5 . . ?
N401 C413 H41G 108.9 . . ?
N401 C413 H41H 108.9 . . ?
N401 C413 C414 113.3(3) . . ?
H41G C413 H41H 107.7 . . ?
C414 C413 H41G 108.9 . . ?
C414 C413 H41H 108.9 . . ?
O403 C414 C413 110.0(3) . . ?
O403 C414 H41I 109.7 . . ?
O403 C414 H41J 109.7 . . ?
C413 C414 H41I 109.7 . . ?
C413 C414 H41J 109.7 . . ?
H41I C414 H41J 108.2 . . ?
O403 C415 H41K 109.9 . . ?
O403 C415 H41L 109.9 . . ?
O403 C415 C416 108.8(3) . . ?
H41K C415 H41L 108.3 . . ?
C416 C415 H41K 109.9 . . ?
C416 C415 H41L 109.9 . . ?
O404 C416 C415 110.0(3) . . ?
O404 C416 H41M 109.7 . . ?
O404 C416 H41N 109.7 . . ?
C415 C416 H41M 109.7 . . ?
C415 C416 H41N 109.7 . . ?
H41M C416 H41N 108.2 . . ?
O404 C417 H41O 110.0 . . ?
O404 C417 H41P 110.0 . . ?
O404 C417 C418 108.6(3) . . ?
H41O C417 H41P 108.4 . . ?
C418 C417 H41O 110.0 . . ?
C418 C417 H41P 110.0 . . ?
N402 C418 C417 113.8(4) . . ?
N402 C418 H41Q 108.8 . . ?
N402 C418 H41R 108.8 . . ?
C417 C418 H41Q 108.8 . . ?
C417 C418 H41R 108.8 . . ?
H41Q C418 H41R 107.7 . . ?
N101 B101 N105 106.3(2) . . ?
N101 B101 C126 108.0(2) . . ?
N103 B101 N101 105.7(2) . . ?
N103 B101 N105 106.6(2) . . ?
N103 B101 C126 114.7(3) . . ?
N105 B101 C126 114.9(2) . . ?
N201 B201 C226 108.3(2) . . ?
N203 B201 N201 105.7(2) . . ?
N203 B201 N205 106.9(2) . . ?
N203 B201 C226 113.7(2) . . ?
N205 B201 N201 107.1(2) . . ?
N205 B201 C226 114.5(2) . . ?
C16A C17A C108 132.2(18) . . ?
C16A C17A C12A 121.5(13) . . ?
C12A C17A C108 105.8(16) . . ?
C17A C16A H16A 121.8 . . ?
C15A C16A C17A 116.4(14) . . ?
C15A C16A H16A 121.8 . . ?
C16A C15A H15A 119.9 . . ?
C16A C15A C14A 120.1(19) . . ?
C14A C15A H15A 119.9 . . ?
C15A C14A H14A 117.3 . . ?
C13A C14A C15A 125(3) . . ?
C13A C14A H14A 117.3 . . ?
C14A C13A H13A 123.9 . . ?
C14A C13A C12A 112(3) . . ?
C12A C13A H13A 123.9 . . ?
C17A C12A C101 110.6(17) . . ?
C17A C12A C13A 124(2) . . ?
C13A C12A C101 126(2) . . ?

loop_
_geom_bond_atom_site_label_1
_geom_bond_atom_site_label_2
_geom_bond_distance
_geom_bond_site_symmetry_2
_geom_bond_publ_flag
K301 O301 2.829(3) . ?
K301 O302 2.833(3) . ?
K301 O303 2.820(2) . ?
K301 O304 2.878(2) . ?
K301 O305 2.763(2) . ?
K301 O306 2.805(3) . ?
K301 N301 3.013(3) . ?
K301 N302 3.061(3) . ?
K401 O401 2.895(3) . ?
K401 O402 2.846(3) . ?
K401 O403 2.761(3) . ?
K401 O404 2.803(2) . ?
K401 O405 2.780(2) . ?
K401 O406 2.879(3) . ?
K401 N401 2.992(3) . ?
K401 N402 2.948(3) . ?
Cl51 C51 1.737(5) . ?
Cl52 C52 1.737(4) . ?
Cl61 C61 1.736(4) . ?
Cl62 C62 1.733(5) . ?
O301 C302 1.423(5) . ?
O301 C303 1.430(5) . ?
O302 C304 1.426(6) . ?
O302 C305 1.416(6) . ?
O303 C308 1.426(4) . ?
O303 C309 1.425(4) . ?
O304 C310 1.433(4) . ?
O304 C311 1.419(5) . ?
O305 C314 1.421(4) . ?
O305 C315 1.423(4) . ?
O306 C316 1.413(4) . ?
O306 C317 1.419(5) . ?
O401 C408 1.418(5) . ?
O401 C409 1.424(5) . ?
O402 C410 1.413(5) . ?
O402 C411 1.407(6) . ?
O403 C414 1.404(5) . ?
O403 C415 1.425(4) . ?
O404 C416 1.424(5) . ?
O404 C417 1.410(5) . ?
O405 C402 1.416(4) . ?
O405 C403 1.424(4) . ?
O406 C404 1.419(5) . ?
O406 C405 1.428(5) . ?
N101 C101 1.431(4) . ?
N101 C108 1.352(4) . ?
N101 B101 1.523(4) . ?
N102 H102 0.8600 . ?
N102 C108 1.312(4) . ?
N102 C109 1.408(4) . ?
N103 C109 1.440(4) . ?
N103 C116 1.377(4) . ?
N103 B101 1.512(4) . ?
N104 H104 0.8600 . ?
N104 C116 1.288(4) . ?
N104 C117 1.461(3) . ?
N105 C117 1.473(3) . ?
N105 C124 1.364(3) . ?
N105 B101 1.525(4) . ?
N106 H106 0.8600 . ?
N106 C101 1.439(4) . ?
N106 C124 1.295(4) . ?
N107 C125 1.192(7) . ?
N108 C126 1.184(5) . ?
N109 C127 1.149(6) . ?
N201 C201 1.450(4) . ?
N201 C208 1.362(4) . ?
N201 B201 1.529(4) . ?
N202 H202 0.8600 . ?
N202 C208 1.304(4) . ?
N202 C209 1.444(4) . ?
N203 C209 1.461(4) . ?
N203 C216 1.380(4) . ?
N203 B201 1.512(4) . ?
N204 H204 0.8600 . ?
N204 C216 1.281(4) . ?
N204 C217 1.462(3) . ?
N205 C217 1.481(3) . ?
N205 C224 1.365(3) . ?
N205 B201 1.522(4) . ?
N206 H206 0.8600 . ?
N206 C201 1.472(4) . ?
N206 C224 1.298(4) . ?
N207 C225 1.171(6) . ?
N208 C226 1.169(5) . ?
N209 C227 1.142(5) . ?
N301 C301 1.467(5) . ?
N301 C307 1.469(5) . ?
N301 C313 1.471(4) . ?
N302 C306 1.461(6) . ?
N302 C312 1.476(5) . ?
N302 C318 1.460(7) . ?
N401 C401 1.455(5) . ?
N401 C407 1.470(4) . ?
N401 C413 1.472(5) . ?
N402 C406 1.446(6) . ?
N402 C412 1.493(6) . ?
N402 C418 1.472(5) . ?
C51 C52 1.378(7) . ?
C51 C56 1.366(7) . ?
C52 C53 1.372(7) . ?
C53 H53 0.9300 . ?
C53 C54 1.401(7) . ?
C54 H54 0.9300 . ?
C54 C55 1.371(7) . ?
C55 H55 0.9300 . ?
C55 C56 1.351(7) . ?
C56 H56 0.9300 . ?
C61 C62 1.393(5) . ?
C61 C66 1.351(6) . ?
C62 C63 1.403(6) . ?
C63 H63 0.9300 . ?
C63 C64 1.359(7) . ?
C64 H64 0.9300 . ?
C64 C65 1.392(7) . ?
C65 H65 0.9300 . ?
C65 C66 1.393(6) . ?
C66 H66 0.9300 . ?
C101 C102 1.480(7) . ?
C101 C125 1.527(7) . ?
C101 C12A 1.487(15) . ?
C102 C103 1.393(7) . ?
C102 C107 1.389(8) . ?
C103 H103 0.9300 . ?
C103 C104 1.369(7) . ?
C104 H10A 0.9300 . ?
C104 C105 1.404(8) . ?
C105 H105 0.9300 . ?
C105 C106 1.393(6) . ?
C106 H10B 0.9300 . ?
C106 C107 1.391(6) . ?
C107 C108 1.475(6) . ?
C108 C17A 1.463(14) . ?
C109 C110 1.517(5) . ?
C109 C127 1.591(6) . ?
C110 C111 1.389(4) . ?
C110 C115 1.396(4) . ?
C111 H111 0.9300 . ?
C111 C112 1.383(5) . ?
C112 H112 0.9300 . ?
C112 C113 1.387(5) . ?
C113 H113 0.9300 . ?
C113 C114 1.395(5) . ?
C114 H114 0.9300 . ?
C114 C115 1.383(5) . ?
C115 C116 1.476(4) . ?
C117 C118 1.515(4) . ?
C117 C217 1.578(3) . ?
C118 C119 1.395(4) . ?
C118 C123 1.393(4) . ?
C119 H119 0.9300 . ?
C119 C120 1.385(4) . ?
C120 H120 0.9300 . ?
C120 C121 1.396(4) . ?
C121 H121 0.9300 . ?
C121 C122 1.392(4) . ?
C122 H122 0.9300 . ?
C122 C123 1.388(4) . ?
C123 C124 1.474(4) . ?
C126 B101 1.569(4) . ?
C201 C202 1.515(4) . ?
C201 C225 1.512(6) . ?
C202 C203 1.387(4) . ?
C202 C207 1.382(4) . ?
C203 H203 0.9300 . ?
C203 C204 1.383(5) . ?
C204 H20A 0.9300 . ?
C204 C205 1.386(5) . ?
C205 H205 0.9300 . ?
C205 C206 1.379(5) . ?
C206 H20B 0.9300 . ?
C206 C207 1.393(4) . ?
C207 C208 1.469(4) . ?
C209 C210 1.524(4) . ?
C209 C227 1.534(5) . ?
C210 C211 1.384(4) . ?
C210 C215 1.390(4) . ?
C211 H211 0.9300 . ?
C211 C212 1.385(5) . ?
C212 H212 0.9300 . ?
C212 C213 1.389(5) . ?
C213 H213 0.9300 . ?
C213 C214 1.392(5) . ?
C214 H214 0.9300 . ?
C214 C215 1.381(4) . ?
C215 C216 1.478(4) . ?
C217 C218 1.523(4) . ?
C218 C219 1.391(4) . ?
C218 C223 1.385(4) . ?
C219 H219 0.9300 . ?
C219 C220 1.386(4) . ?
C220 H220 0.9300 . ?
C220 C221 1.401(5) . ?
C221 H221 0.9300 . ?
C221 C222 1.387(5) . ?
C222 H222 0.9300 . ?
C222 C223 1.382(4) . ?
C223 C224 1.471(4) . ?
C226 B201 1.579(4) . ?
C301 H30A 0.9700 . ?
C301 H30B 0.9700 . ?
C301 C302 1.503(6) . ?
C302 H30C 0.9700 . ?
C302 H30D 0.9700 . ?
C303 H30E 0.9700 . ?
C303 H30F 0.9700 . ?
C303 C304 1.473(8) . ?
C304 H30G 0.9700 . ?
C304 H30H 0.9700 . ?
C305 H30I 0.9700 . ?
C305 H30J 0.9700 . ?
C305 C306 1.508(8) . ?
C306 H30K 0.9700 . ?
C306 H30L 0.9700 . ?
C307 H30M 0.9700 . ?
C307 H30N 0.9700 . ?
C307 C308 1.511(5) . ?
C308 H30O 0.9700 . ?
C308 H30P 0.9700 . ?
C309 H30Q 0.9700 . ?
C309 H30R 0.9700 . ?
C309 C310 1.477(5) . ?
C310 H31A 0.9700 . ?
C310 H31B 0.9700 . ?
C311 H31C 0.9700 . ?
C311 H31D 0.9700 . ?
C311 C312 1.497(7) . ?
C312 H31E 0.9700 . ?
C312 H31F 0.9700 . ?
C313 H31G 0.9700 . ?
C313 H31H 0.9700 . ?
C313 C314 1.511(5) . ?
C314 H31I 0.9700 . ?
C314 H31J 0.9700 . ?
C315 H31K 0.9700 . ?
C315 H31L 0.9700 . ?
C315 C316 1.491(5) . ?
C316 H31M 0.9700 . ?
C316 H31N 0.9700 . ?
C317 H31O 0.9700 . ?
C317 H31P 0.9700 . ?
C317 C318 1.500(6) . ?
C318 H31Q 0.9700 . ?
C318 H31R 0.9700 . ?
C401 H40A 0.9700 . ?
C401 H40B 0.9700 . ?
C401 C402 1.519(6) . ?
C402 H40C 0.9700 . ?
C402 H40D 0.9700 . ?
C403 H40E 0.9700 . ?
C403 H40F 0.9700 . ?
C403 C404 1.495(6) . ?
C404 H40G 0.9700 . ?
C404 H40H 0.9700 . ?
C405 H40I 0.9700 . ?
C405 H40J 0.9700 . ?
C405 C406 1.511(7) . ?
C406 H40K 0.9700 . ?
C406 H40L 0.9700 . ?
C407 H40M 0.9700 . ?
C407 H40N 0.9700 . ?
C407 C408 1.484(6) . ?
C408 H40O 0.9700 . ?
C408 H40P 0.9700 . ?
C409 H40Q 0.9700 . ?
C409 H40R 0.9700 . ?
C409 C410 1.465(7) . ?
C410 H41A 0.9700 . ?
C410 H41B 0.9700 . ?
C411 H41C 0.9700 . ?
C411 H41D 0.9700 . ?
C411 C412 1.498(6) . ?
C412 H41E 0.9700 . ?
C412 H41F 0.9700 . ?
C413 H41G 0.9700 . ?
C413 H41H 0.9700 . ?
C413 C414 1.509(5) . ?
C414 H41I 0.9700 . ?
C414 H41J 0.9700 . ?
C415 H41K 0.9700 . ?
C415 H41L 0.9700 . ?
C415 C416 1.460(6) . ?
C416 H41M 0.9700 . ?
C416 H41N 0.9700 . ?
C417 H41O 0.9700 . ?
C417 H41P 0.9700 . ?
C417 C418 1.490(7) . ?
C418 H41Q 0.9700 . ?
C418 H41R 0.9700 . ?
C17A C16A 1.383(15) . ?
C17A C12A 1.392(16) . ?
C16A H16A 0.9300 . ?
C16A C15A 1.373(14) . ?
C15A H15A 0.9300 . ?
C15A C14A 1.404(16) . ?
C14A H14A 0.9300 . ?
C14A C13A 1.369(16) . ?
C13A H13A 0.9300 . ?
C13A C12A 1.398(16) . ?

loop_
_geom_torsion_atom_site_label_1
_geom_torsion_atom_site_label_2
_geom_torsion_atom_site_label_3
_geom_torsion_atom_site_label_4
_geom_torsion
_geom_torsion_site_symmetry_1
_geom_torsion_site_symmetry_2
_geom_torsion_site_symmetry_3
_geom_torsion_site_symmetry_4
_geom_torsion_publ_flag
K301 O301 C302 C301 -47.5(4) . . . . ?
K301 O301 C303 C304 59.1(4) . . . . ?
K301 O302 C304 C303 38.9(4) . . . . ?
K301 O302 C305 C306 -60.5(4) . . . . ?
K301 O303 C308 C307 -48.6(4) . . . . ?
K301 O303 C309 C310 43.6(3) . . . . ?
K301 O304 C310 C309 54.3(3) . . . . ?
K301 O304 C311 C312 -57.6(4) . . . . ?
K301 O305 C314 C313 -60.4(3) . . . . ?
K301 O305 C315 C316 44.7(4) . . . . ?
K301 O306 C316 C315 51.6(3) . . . . ?
K301 O306 C317 C318 -44.7(5) . . . . ?
K301 N301 C301 C302 -47.6(3) . . . . ?
K301 N301 C307 C308 -43.0(4) . . . . ?
K301 N301 C313 C314 -36.8(4) . . . . ?
K301 N302 C306 C305 -33.3(4) . . . . ?
K301 N302 C312 C311 -41.5(6) . . . . ?
K301 N302 C318 C317 -47.8(4) . . . . ?
K401 O401 C408 C407 -46.1(4) . . . . ?
K401 O401 C409 C410 51.3(4) . . . . ?
K401 O402 C410 C409 43.7(4) . . . . ?
K401 O402 C411 C412 -48.9(4) . . . . ?
K401 O403 C414 C413 -40.8(4) . . . . ?
K401 O403 C415 C416 51.2(4) . . . . ?
K401 O404 C416 C415 44.4(4) . . . . ?
K401 O404 C417 C418 -57.8(4) . . . . ?
K401 O405 C402 C401 -51.9(4) . . . . ?
K401 O405 C403 C404 29.7(3) . . . . ?
K401 O406 C404 C403 64.2(3) . . . . ?
K401 O406 C405 C406 -42.6(4) . . . . ?
K401 N401 C401 C402 -40.9(4) . . . . ?
K401 N401 C407 C408 -44.4(4) . . . . ?
K401 N401 C413 C414 -50.3(4) . . . . ?
K401 N402 C406 C405 -50.0(4) . . . . ?
K401 N402 C412 C411 -44.9(5) . . . . ?
K401 N402 C418 C417 -38.0(4) . . . . ?
Cl51 C51 C52 Cl52 -2.1(5) . . . . ?
Cl51 C51 C52 C53 178.4(3) . . . . ?
Cl51 C51 C56 C55 -178.6(3) . . . . ?
Cl52 C52 C53 C54 -177.6(3) . . . . ?
Cl61 C61 C62 Cl62 1.8(4) . . . . ?
Cl61 C61 C62 C63 -179.3(3) . . . . ?
Cl61 C61 C66 C65 -179.6(3) . . . . ?
Cl62 C62 C63 C64 179.0(3) . . . . ?
O301 C303 C304 O302 -67.5(5) . . . . ?
O302 C305 C306 N302 63.1(5) . . . . ?
O303 C309 C310 O304 -65.3(3) . . . . ?
O304 C311 C312 N302 70.0(6) . . . . ?
O305 C315 C316 O306 -64.7(4) . . . . ?
O306 C317 C318 N302 63.2(5) . . . . ?
O401 C409 C410 O402 -62.7(5) . . . . ?
O402 C411 C412 N402 65.4(5) . . . . ?
O403 C415 C416 O404 -63.4(4) . . . . ?
O404 C417 C418 N402 65.9(5) . . . . ?
O405 C403 C404 O406 -65.2(4) . . . . ?
O406 C405 C406 N402 65.7(5) . . . . ?
N101 C101 C102 C103 -178(2) . . . . ?
N101 C101 C102 C107 5.3(16) . . . . ?
N101 C101 C12A C17A 2(5) . . . . ?
N101 C101 C12A C13A -177(6) . . . . ?
N101 C108 C17A C16A 172(2) . . . . ?
N101 C108 C17A C12A -16(4) . . . . ?
N102 C108 C17A C16A -5(3) . . . . ?
N102 C108 C17A C12A 167(3) . . . . ?
N102 C109 C110 C111 54.0(5) . . . . ?
N102 C109 C110 C115 -123.3(3) . . . . ?
N103 C109 C110 C111 -176.4(4) . . . . ?
N103 C109 C110 C115 6.3(4) . . . . ?
N104 C117 C118 C119 59.4(3) . . . . ?
N104 C117 C118 C123 -119.2(2) . . . . ?
N104 C117 C217 N204 60.5(3) . . . . ?
N104 C117 C217 N205 -63.8(3) . . . . ?
N104 C117 C217 C218 -177.2(2) . . . . ?
N105 C117 C118 C119 -179.7(3) . . . . ?
N105 C117 C118 C123 1.7(3) . . . . ?
N105 C117 C217 N204 -64.0(3) . . . . ?
N105 C117 C217 N205 171.6(2) . . . . ?
N105 C117 C217 C218 58.3(3) . . . . ?
N106 C101 C102 C103 55(3) . . . . ?
N106 C101 C102 C107 -122.5(11) . . . . ?
N106 C101 C12A C17A -128(4) . . . . ?
N106 C101 C12A C13A 53(8) . . . . ?
N108 C126 B101 N101 19.2(19) . . . . ?
N108 C126 B101 N103 136.7(18) . . . . ?
N108 C126 B101 N105 -99.2(18) . . . . ?
N201 C201 C202 C203 -176.9(3) . . . . ?
N201 C201 C202 C207 3.4(3) . . . . ?
N202 C209 C210 C211 63.5(4) . . . . ?
N202 C209 C210 C215 -118.2(3) . . . . ?
N203 C209 C210 C211 -170.7(3) . . . . ?
N203 C209 C210 C215 7.7(3) . . . . ?
N204 C217 C218 C219 60.2(3) . . . . ?
N204 C217 C218 C223 -116.7(2) . . . . ?
N205 C217 C218 C219 -179.3(3) . . . . ?
N205 C217 C218 C223 3.9(3) . . . . ?
N206 C201 C202 C203 60.6(4) . . . . ?
N206 C201 C202 C207 -119.1(3) . . . . ?
N301 C301 C302 O301 65.8(4) . . . . ?
N301 C307 C308 O303 61.8(4) . . . . ?
N301 C313 C314 O305 66.6(4) . . . . ?
N401 C401 C402 O405 61.0(4) . . . . ?
N401 C407 C408 O401 62.2(4) . . . . ?
N401 C413 C414 O403 63.4(5) . . . . ?
C51 C52 C53 C54 1.9(6) . . . . ?
C52 C51 C56 C55 2.4(6) . . . . ?
C52 C53 C54 C55 -0.9(7) . . . . ?
C53 C54 C55 C56 0.8(7) . . . . ?
C54 C55 C56 C51 -1.5(7) . . . . ?
C56 C51 C52 Cl52 176.9(3) . . . . ?
C56 C51 C52 C53 -2.6(6) . . . . ?
C61 C62 C63 C64 0.0(5) . . . . ?
C62 C61 C66 C65 1.0(6) . . . . ?
C62 C63 C64 C65 -1.4(6) . . . . ?
C63 C64 C65 C66 2.6(6) . . . . ?
C64 C65 C66 C61 -2.4(6) . . . . ?
C66 C61 C62 Cl62 -178.8(3) . . . . ?
C66 C61 C62 C63 0.1(5) . . . . ?
C101 N101 C108 N102 -164.1(3) . . . . ?
C101 N101 C108 C107 4.9(4) . . . . ?
C101 N101 C108 C17A 18.6(10) . . . . ?
C101 N101 B101 N103 145.5(3) . . . . ?
C101 N101 B101 N105 32.4(4) . . . . ?
C101 N101 B101 C126 -91.3(3) . . . . ?
C101 N106 C124 N105 5.3(4) . . . . ?
C101 N106 C124 C123 -168.7(3) . . . . ?
C101 C102 C103 C104 -177.1(17) . . . . ?
C101 C102 C107 C106 175.1(8) . . . . ?
C101 C102 C107 C108 -2.7(17) . . . . ?
C102 C103 C104 C105 2.4(18) . . . . ?
C102 C107 C108 N101 -1.2(11) . . . . ?
C102 C107 C108 N102 168.1(11) . . . . ?
C103 C102 C107 C106 -2(2) . . . . ?
C103 C102 C107 C108 179.8(15) . . . . ?
C103 C104 C105 C106 -2.0(11) . . . . ?
C104 C105 C106 C107 -0.7(8) . . . . ?
C105 C106 C107 C102 2.8(14) . . . . ?
C105 C106 C107 C108 -179.9(5) . . . . ?
C106 C107 C108 N101 -178.7(5) . . . . ?
C106 C107 C108 N102 -9.5(7) . . . . ?
C107 C102 C103 C104 0(3) . . . . ?
C108 N101 C101 N106 121.0(3) . . . . ?
C108 N101 C101 C102 -6.5(10) . . . . ?
C108 N101 C101 C125 -121.1(3) . . . . ?
C108 N101 C101 C12A -13(3) . . . . ?
C108 N101 B101 N103 -13.2(4) . . . . ?
C108 N101 B101 N105 -126.2(3) . . . . ?
C108 N101 B101 C126 110.0(3) . . . . ?
C108 N102 C109 N103 17.4(5) . . . . ?
C108 N102 C109 C110 139.0(3) . . . . ?
C108 N102 C109 C127 -98.9(3) . . . . ?
C108 C17A C16A C15A 166.5(18) . . . . ?
C108 C17A C12A C101 8(5) . . . . ?
C108 C17A C12A C13A -173(6) . . . . ?
C109 N102 C108 N101 2.7(4) . . . . ?
C109 N102 C108 C107 -164.3(4) . . . . ?
C109 N102 C108 C17A 179.4(11) . . . . ?
C109 N103 C116 N104 -162.7(3) . . . . ?
C109 N103 C116 C115 13.2(3) . . . . ?
C109 N103 B101 N101 32.6(4) . . . . ?
C109 N103 B101 N105 145.4(3) . . . . ?
C109 N103 B101 C126 -86.3(3) . . . . ?
C109 C110 C111 C112 -178.8(4) . . . . ?
C109 C110 C115 C114 178.0(3) . . . . ?
C109 C110 C115 C116 1.2(3) . . . . ?
C110 C111 C112 C113 2.0(6) . . . . ?
C110 C115 C116 N103 -8.6(3) . . . . ?
C110 C115 C116 N104 167.5(3) . . . . ?
C111 C110 C115 C114 0.3(5) . . . . ?
C111 C110 C115 C116 -176.5(3) . . . . ?
C111 C112 C113 C114 -0.8(7) . . . . ?
C112 C113 C114 C115 -0.7(6) . . . . ?
C113 C114 C115 C110 0.9(5) . . . . ?
C113 C114 C115 C116 177.0(3) . . . . ?
C114 C115 C116 N103 174.9(3) . . . . ?
C114 C115 C116 N104 -8.9(5) . . . . ?
C115 C110 C111 C112 -1.7(5) . . . . ?
C116 N103 C109 N102 115.1(3) . . . . ?
C116 N103 C109 C110 -12.1(3) . . . . ?
C116 N103 C109 C127 -131.6(3) . . . . ?
C116 N103 B101 N101 -117.3(3) . . . . ?
C116 N103 B101 N105 -4.5(3) . . . . ?
C116 N103 B101 C126 123.8(3) . . . . ?
C116 N104 C117 N105 25.1(3) . . . . ?
C116 N104 C117 C118 139.1(2) . . . . ?
C116 N104 C117 C217 -97.8(3) . . . . ?
C117 N104 C116 N103 -0.4(4) . . . . ?
C117 N104 C116 C115 -175.6(2) . . . . ?
C117 N105 C124 N106 -163.6(3) . . . . ?
C117 N105 C124 C123 11.1(3) . . . . ?
C117 N105 B101 N101 142.7(2) . . . . ?
C117 N105 B101 N103 30.4(3) . . . . ?
C117 N105 B101 C126 -97.9(3) . . . . ?
C117 C118 C119 C120 179.0(3) . . . . ?
C117 C118 C123 C122 -178.9(3) . . . . ?
C117 C118 C123 C124 4.6(3) . . . . ?
C117 C217 C218 C219 -60.4(4) . . . . ?
C117 C217 C218 C223 122.8(2) . . . . ?
C118 C117 C217 N204 -176.6(2) . . . . ?
C118 C117 C217 N205 59.1(3) . . . . ?
C118 C117 C217 C218 -54.3(3) . . . . ?
C118 C119 C120 C121 0.3(4) . . . . ?
C118 C123 C124 N105 -9.6(3) . . . . ?
C118 C123 C124 N106 165.5(3) . . . . ?
C119 C118 C123 C122 2.3(4) . . . . ?
C119 C118 C123 C124 -174.2(2) . . . . ?
C119 C120 C121 C122 2.3(5) . . . . ?
C120 C121 C122 C123 -2.5(5) . . . . ?
C121 C122 C123 C118 0.3(4) . . . . ?
C121 C122 C123 C124 175.9(3) . . . . ?
C122 C123 C124 N105 174.3(3) . . . . ?
C122 C123 C124 N106 -10.6(5) . . . . ?
C123 C118 C119 C120 -2.5(4) . . . . ?
C124 N105 C117 N104 111.5(2) . . . . ?
C124 N105 C117 C118 -8.1(3) . . . . ?
C124 N105 C117 C217 -126.8(2) . . . . ?
C124 N105 B101 N101 -8.6(3) . . . . ?
C124 N105 B101 N103 -121.0(3) . . . . ?
C124 N105 B101 C126 110.8(3) . . . . ?
C124 N106 C101 N101 18.7(4) . . . . ?
C124 N106 C101 C102 140.2(8) . . . . ?
C124 N106 C101 C125 -102.4(4) . . . . ?
C124 N106 C101 C12A 142(2) . . . . ?
C125 C101 C102 C103 -61(2) . . . . ?
C125 C101 C102 C107 121.9(13) . . . . ?
C125 C101 C12A C17A 116(4) . . . . ?
C125 C101 C12A C13A -63(7) . . . . ?
C127 C109 C110 C111 -61.4(5) . . . . ?
C127 C109 C110 C115 121.3(3) . . . . ?
C201 N201 C208 N202 -167.0(3) . . . . ?
C201 N201 C208 C207 8.9(3) . . . . ?
C201 N201 B201 N203 147.0(3) . . . . ?
C201 N201 B201 N205 33.2(4) . . . . ?
C201 N201 B201 C226 -90.8(3) . . . . ?
C201 N206 C224 N205 4.2(4) . . . . ?
C201 N206 C224 C223 -170.9(3) . . . . ?
C201 C202 C203 C204 179.5(3) . . . . ?
C201 C202 C207 C206 178.4(3) . . . . ?
C201 C202 C207 C208 1.6(3) . . . . ?
C202 C203 C204 C205 1.3(5) . . . . ?
C202 C207 C208 N201 -6.4(3) . . . . ?
C202 C207 C208 N202 169.6(3) . . . . ?
C203 C202 C207 C206 -1.3(5) . . . . ?
C203 C202 C207 C208 -178.1(3) . . . . ?
C203 C204 C205 C206 0.4(5) . . . . ?
C204 C205 C206 C207 -2.5(5) . . . . ?
C205 C206 C207 C202 2.9(4) . . . . ?
C205 C206 C207 C208 179.0(3) . . . . ?
C206 C207 C208 N201 177.2(3) . . . . ?
C206 C207 C208 N202 -6.8(5) . . . . ?
C207 C202 C203 C204 -0.9(5) . . . . ?
C208 N201 C201 N206 112.7(3) . . . . ?
C208 N201 C201 C202 -7.7(3) . . . . ?
C208 N201 C201 C225 -125.1(3) . . . . ?
C208 N201 B201 N203 -6.5(4) . . . . ?
C208 N201 B201 N205 -120.2(3) . . . . ?
C208 N201 B201 C226 115.8(3) . . . . ?
C208 N202 C209 N203 21.5(4) . . . . ?
C208 N202 C209 C210 139.7(3) . . . . ?
C208 N202 C209 C227 -101.7(3) . . . . ?
C209 N202 C208 N201 4.1(4) . . . . ?
C209 N202 C208 C207 -171.2(3) . . . . ?
C209 N203 C216 N204 -163.8(3) . . . . ?
C209 N203 C216 C215 14.5(3) . . . . ?
C209 N203 B201 N201 31.8(3) . . . . ?
C209 N203 B201 N205 145.7(3) . . . . ?
C209 N203 B201 C226 -86.9(3) . . . . ?
C209 C210 C211 C212 178.2(3) . . . . ?
C209 C210 C215 C214 -179.6(3) . . . . ?
C209 C210 C215 C216 0.4(3) . . . . ?
C210 C211 C212 C213 0.2(5) . . . . ?
C210 C215 C216 N203 -8.9(3) . . . . ?
C210 C215 C216 N204 169.4(3) . . . . ?
C211 C210 C215 C214 -1.1(5) . . . . ?
C211 C210 C215 C216 178.9(3) . . . . ?
C211 C212 C213 C214 0.6(6) . . . . ?
C212 C213 C214 C215 -1.6(5) . . . . ?
C213 C214 C215 C210 1.9(5) . . . . ?
C213 C214 C215 C216 -178.2(3) . . . . ?
C214 C215 C216 N203 171.1(3) . . . . ?
C214 C215 C216 N204 -10.6(5) . . . . ?
C215 C210 C211 C212 0.0(5) . . . . ?
C216 N203 C209 N202 110.7(3) . . . . ?
C216 N203 C209 C210 -13.8(3) . . . . ?
C216 N203 C209 C227 -128.7(3) . . . . ?
C216 N203 B201 N201 -117.9(3) . . . . ?
C216 N203 B201 N205 -3.9(3) . . . . ?
C216 N203 B201 C226 123.4(3) . . . . ?
C216 N204 C217 N205 24.0(3) . . . . ?
C216 N204 C217 C117 -99.3(3) . . . . ?
C216 N204 C217 C218 138.1(2) . . . . ?
C217 N204 C216 N203 1.0(4) . . . . ?
C217 N204 C216 C215 -177.0(2) . . . . ?
C217 N205 C224 N206 -164.7(3) . . . . ?
C217 N205 C224 C223 11.0(3) . . . . ?
C217 N205 B201 N201 143.0(2) . . . . ?
C217 N205 B201 N203 30.0(3) . . . . ?
C217 N205 B201 C226 -96.9(3) . . . . ?
C217 C117 C118 C119 -61.9(4) . . . . ?
C217 C117 C118 C123 119.5(2) . . . . ?
C217 C218 C219 C220 -177.7(3) . . . . ?
C217 C218 C223 C222 176.8(3) . . . . ?
C217 C218 C223 C224 2.3(3) . . . . ?
C218 C219 C220 C221 2.3(5) . . . . ?
C218 C223 C224 N205 -8.2(3) . . . . ?
C218 C223 C224 N206 167.8(3) . . . . ?
C219 C218 C223 C222 -0.3(4) . . . . ?
C219 C218 C223 C224 -174.9(2) . . . . ?
C219 C220 C221 C222 -1.9(6) . . . . ?
C220 C221 C222 C223 0.4(6) . . . . ?
C221 C222 C223 C218 0.7(5) . . . . ?
C221 C222 C223 C224 174.1(3) . . . . ?
C222 C223 C224 N205 177.8(3) . . . . ?
C222 C223 C224 N206 -6.2(5) . . . . ?
C223 C218 C219 C220 -1.2(4) . . . . ?
C224 N205 C217 N204 110.0(2) . . . . ?
C224 N205 C217 C117 -128.4(2) . . . . ?
C224 N205 C217 C218 -9.2(3) . . . . ?
C224 N205 B201 N201 -5.7(3) . . . . ?
C224 N205 B201 N203 -118.7(3) . . . . ?
C224 N205 B201 C226 114.3(3) . . . . ?
C224 N206 C201 N201 23.2(4) . . . . ?
C224 N206 C201 C202 138.8(3) . . . . ?
C224 N206 C201 C225 -100.1(3) . . . . ?
C225 C201 C202 C203 -59.5(4) . . . . ?
C225 C201 C202 C207 120.8(3) . . . . ?
C227 C209 C210 C211 -53.9(4) . . . . ?
C227 C209 C210 C215 124.5(3) . . . . ?
C301 N301 C307 C308 76.1(4) . . . . ?
C301 N301 C313 C314 -155.3(3) . . . . ?
C302 O301 C303 C304 -169.1(4) . . . . ?
C303 O301 C302 C301 -174.9(3) . . . . ?
C304 O302 C305 C306 165.2(4) . . . . ?
C305 O302 C304 C303 173.5(4) . . . . ?
C306 N302 C312 C311 -162.0(5) . . . . ?
C306 N302 C318 C317 73.4(4) . . . . ?
C307 N301 C301 C302 -167.9(3) . . . . ?
C307 N301 C313 C314 82.9(4) . . . . ?
C308 O303 C309 C310 -172.7(3) . . . . ?
C309 O303 C308 C307 168.3(3) . . . . ?
C310 O304 C311 C312 175.8(3) . . . . ?
C311 O304 C310 C309 -178.5(3) . . . . ?
C312 N302 C306 C305 85.2(5) . . . . ?
C312 N302 C318 C317 -164.5(4) . . . . ?
C313 N301 C301 C302 71.2(4) . . . . ?
C313 N301 C307 C308 -161.7(3) . . . . ?
C314 O305 C315 C316 177.5(3) . . . . ?
C315 O305 C314 C313 166.1(3) . . . . ?
C316 O306 C317 C318 177.4(4) . . . . ?
C317 O306 C316 C315 -167.0(3) . . . . ?
C318 N302 C306 C305 -152.7(4) . . . . ?
C318 N302 C312 C311 75.3(5) . . . . ?
C401 N401 C407 C408 -167.3(3) . . . . ?
C401 N401 C413 C414 70.2(4) . . . . ?
C402 O405 C403 C404 178.5(3) . . . . ?
C403 O405 C402 C401 159.7(3) . . . . ?
C404 O406 C405 C406 -164.0(3) . . . . ?
C405 O406 C404 C403 -169.3(3) . . . . ?
C406 N402 C412 C411 73.3(5) . . . . ?
C406 N402 C418 C417 -158.4(4) . . . . ?
C407 N401 C401 C402 81.5(4) . . . . ?
C407 N401 C413 C414 -170.1(4) . . . . ?
C408 O401 C409 C410 -173.7(3) . . . . ?
C409 O401 C408 C407 -179.7(3) . . . . ?
C410 O402 C411 C412 171.3(4) . . . . ?
C411 O402 C410 C409 -177.4(4) . . . . ?
C412 N402 C406 C405 -168.1(4) . . . . ?
C412 N402 C418 C417 80.0(4) . . . . ?
C413 N401 C401 C402 -158.1(3) . . . . ?
C413 N401 C407 C408 72.7(4) . . . . ?
C414 O403 C415 C416 -166.1(3) . . . . ?
C415 O403 C414 C413 178.7(3) . . . . ?
C416 O404 C417 C418 170.5(4) . . . . ?
C417 O404 C416 C415 175.6(4) . . . . ?
C418 N402 C406 C405 71.3(4) . . . . ?
C418 N402 C412 C411 -164.0(4) . . . . ?
B101 N101 C101 N106 -39.5(4) . . . . ?
B101 N101 C101 C102 -167.0(10) . . . . ?
B101 N101 C101 C125 78.4(4) . . . . ?
B101 N101 C101 C12A -174(3) . . . . ?
B101 N101 C108 N102 -3.9(5) . . . . ?
B101 N101 C108 C107 165.1(3) . . . . ?
B101 N101 C108 C17A 178.9(9) . . . . ?
B101 N103 C109 N102 -37.5(5) . . . . ?
B101 N103 C109 C110 -164.7(3) . . . . ?
B101 N103 C109 C127 75.8(3) . . . . ?
B101 N103 C116 N104 -10.6(4) . . . . ?
B101 N103 C116 C115 165.3(2) . . . . ?
B101 N105 C117 N104 -42.1(3) . . . . ?
B101 N105 C117 C118 -161.6(2) . . . . ?
B101 N105 C117 C217 79.7(3) . . . . ?
B101 N105 C124 N106 -9.9(4) . . . . ?
B101 N105 C124 C123 164.9(2) . . . . ?
B201 N201 C201 N206 -43.5(4) . . . . ?
B201 N201 C201 C202 -163.9(3) . . . . ?
B201 N201 C201 C225 78.8(4) . . . . ?
B201 N201 C208 N202 -11.7(5) . . . . ?
B201 N201 C208 C207 164.3(3) . . . . ?
B201 N203 C209 N202 -41.6(4) . . . . ?
B201 N203 C209 C210 -166.1(2) . . . . ?
B201 N203 C209 C227 79.0(3) . . . . ?
B201 N203 C216 N204 -11.8(4) . . . . ?
B201 N203 C216 C215 166.4(2) . . . . ?
B201 N205 C217 N204 -41.3(3) . . . . ?
B201 N205 C217 C117 80.3(3) . . . . ?
B201 N205 C217 C218 -160.6(2) . . . . ?
B201 N205 C224 N206 -13.2(4) . . . . ?
B201 N205 C224 C223 162.5(2) . . . . ?
C17A C16A C15A C14A 1(3) . . . . ?
C16A C17A C12A C101 -179(3) . . . . ?
C16A C17A C12A C13A 0(9) . . . . ?
C16A C15A C14A C13A 7(4) . . . . ?
C15A C14A C13A C12A -10(6) . . . . ?
C14A C13A C12A C101 -174(5) . . . . ?
C14A C13A C12A C17A 6(8) . . . . ?
C12A C17A C16A C15A -4(5) . . . . ?

loop_
_smtbx_masks_void_nr
_smtbx_masks_void_average_x
_smtbx_masks_void_average_y
_smtbx_masks_void_average_z
_smtbx_masks_void_volume
_smtbx_masks_void_count_electrons
_smtbx_masks_void_content
1 0.463 0.273 0.702 164.9 75.8 '1 C6H4Cl2'
2 0.537 0.727 0.298 164.9 75.8 '1 C6H4Cl2'
